data_4309861
loop_
_publ_author_name
'Arjan W. Kleij'
'Mark Kuil'
'Duncan M. Tooke'
'Anthony L. Spek'
'Joost N. H. Reek'

_publ_section_title
;
Template-Assisted Ligand Encapsulation; the Impact of an Unusual
Coordination Geometry on a Supramolecular
Pyridylphosphine-Zn(II)porphyrin Assembly
;
_journal_name_full 'Inorganic Chemistry'
_journal_page_first 7696
_journal_page_last 7698
_journal_paper_doi 10.1021/ic050858v
_journal_volume 44
_journal_year 2005
_chemical_formula_moiety 'C250 H164 N26 O0.66 P2 Zn5'
_chemical_formula_sum 'C250 H164 N26 O0.66 P2 Zn5'
_chemical_formula_weight 3931.58
_chemical_name_systematic
; 
 ? 
;
_space_group_IT_number 2
_symmetry_cell_setting triclinic
_symmetry_space_group_name_Hall '-P 1'
_symmetry_space_group_name_H-M 'P -1'
_atom_sites_solution_hydrogens geom
_atom_sites_solution_primary direct
_atom_sites_solution_secondary difmap
_audit_creation_method SHELXL-97
_cell_angle_alpha 75.844(5)
_cell_angle_beta 82.549(8)
_cell_angle_gamma 82.366(7)
_cell_formula_units_Z 1
_cell_length_a 11.5527(11)
_cell_length_b 19.0640(13)
_cell_length_c 27.5589(11)
_cell_measurement_reflns_used 267
_cell_measurement_temperature 150(2)
_cell_measurement_theta_max 21.682
_cell_measurement_theta_min 3.355
_cell_volume 5803.2(7)
_computing_cell_refinement DIRAX
_computing_data_collection 'Nonius Collect'
_computing_data_reduction 'EvalCCD and SADABS'
_computing_molecular_graphics PLATON
_computing_publication_material PLATON
_computing_structure_refinement 'SHELXL-97 (Sheldrick, 1997)'
_computing_structure_solution DIRDIF
_diffrn_ambient_temperature 150(2)
_diffrn_measured_fraction_theta_full 1.000
_diffrn_measured_fraction_theta_max 1.000
_diffrn_measurement_device_type 'Nonius KappaCCD'
_diffrn_measurement_method 'Omega and Phi scans'
_diffrn_radiation_monochromator graphite
_diffrn_radiation_source 'rotating anode'
_diffrn_radiation_type MoK\a
_diffrn_radiation_wavelength 0.71073
_diffrn_reflns_av_R_equivalents 0.0450
_diffrn_reflns_av_sigmaI/netI 0.0354
_diffrn_reflns_limit_h_max 13
_diffrn_reflns_limit_h_min -13
_diffrn_reflns_limit_k_max 22
_diffrn_reflns_limit_k_min -22
_diffrn_reflns_limit_l_max 32
_diffrn_reflns_limit_l_min -32
_diffrn_reflns_number 155937
_diffrn_reflns_theta_full 25.00
_diffrn_reflns_theta_max 25.00
_diffrn_reflns_theta_min 1.53
_exptl_absorpt_coefficient_mu 0.579
_exptl_absorpt_correction_T_max 0.94
_exptl_absorpt_correction_T_min 0.82
_exptl_absorpt_correction_type multi-scan
_exptl_absorpt_process_details SADABS
_exptl_crystal_density_diffrn 1.125
_exptl_crystal_density_method 'not measured'
_exptl_crystal_description block
_exptl_crystal_F_000 2031.3
_exptl_crystal_size_max 0.35
_exptl_crystal_size_mid 0.2
_exptl_crystal_size_min 0.1
_platon_squeeze_details ' ?'
_refine_diff_density_max 0.348
_refine_diff_density_min -0.378
_refine_diff_density_rms 0.058
_refine_ls_extinction_method none
_refine_ls_goodness_of_fit_ref 1.069
_refine_ls_hydrogen_treatment constr
_refine_ls_matrix_type full
_refine_ls_number_parameters 1285
_refine_ls_number_reflns 20416
_refine_ls_number_restraints 18
_refine_ls_restrained_S_all 1.073
_refine_ls_R_factor_all 0.0576
_refine_ls_R_factor_gt 0.0427
_refine_ls_shift/su_max 0.001
_refine_ls_shift/su_mean 0.000
_refine_ls_structure_factor_coef Fsqd
_refine_ls_weighting_details 'calc w=1/[\s^2^(Fo^2^)+(0.0531P)^2^+3.2720P] where P=(Fo^2^+2Fc^2^)/3'
_refine_ls_weighting_scheme calc
_refine_ls_wR_factor_gt 0.1038
_refine_ls_wR_factor_ref 0.1086
_reflns_number_gt 16190
_reflns_number_total 20416
_reflns_threshold_expression I>2\s(I)
_cod_data_source_file ic050858vsi20050916_091558.cif
_cod_data_source_block s3345a
_cod_database_code 4309861

loop_
_symmetry_equiv_pos_as_xyz
'x, y, z'
'-x, -y, -z'

loop_
_atom_site_label
_atom_site_type_symbol
_atom_site_fract_x
_atom_site_fract_y
_atom_site_fract_z
_atom_site_U_iso_or_equiv
_atom_site_adp_type
_atom_site_occupancy
_atom_site_symmetry_multiplicity
_atom_site_calc_flag
_atom_site_refinement_flags
_atom_site_disorder_assembly
_atom_site_disorder_group
Zn1 Zn 0.5000 0.5000 0.0000 0.02273(10) Uani 1 2 d S . .
Zn2 Zn 0.11255(2) 0.132931(15) 0.333140(10) 0.02078(8) Uani 1 1 d . . .
Zn3 Zn -0.12313(2) 0.761108(15) 0.259969(10) 0.02235(8) Uani 1 1 d . . .
P1 P 0.29356(6) 0.47273(4) 0.25737(2) 0.02415(15) Uani 1 1 d . . .
O1 O 0.3901(4) 0.4767(3) 0.28322(17) 0.0189(10) Uani 0.33 1 d P . .
N1 N 0.41787(18) 0.48267(11) 0.08908(8) 0.0250(5) Uani 1 1 d . . .
N2 N 0.16134(18) 0.24521(11) 0.31065(7) 0.0240(5) Uani 1 1 d . . .
N3 N 0.00016(18) 0.66362(11) 0.25810(8) 0.0243(5) Uani 1 1 d . . .
N4 N 0.59871(16) 0.40118(10) 0.02068(7) 0.0193(4) Uani 1 1 d . . .
N5 N 0.63106(16) 0.55302(10) 0.01491(7) 0.0191(4) Uani 1 1 d . . .
N6 N 0.25412(17) 0.08388(11) 0.37226(7) 0.0211(4) Uani 1 1 d . . .
N7 N 0.19581(18) 0.09919(11) 0.27073(7) 0.0230(5) Uani 1 1 d . . .
N8 N -0.04124(17) 0.15725(11) 0.29827(7) 0.0219(5) Uani 1 1 d . . .
N9 N 0.01374(17) 0.13505(11) 0.40091(7) 0.0233(5) Uani 1 1 d . . .
N10 N -0.17039(17) 0.79236(11) 0.18665(7) 0.0223(5) Uani 1 1 d . . .
N11 N -0.28252(18) 0.71968(11) 0.28286(8) 0.0255(5) Uani 1 1 d . . .
N12 N -0.10654(19) 0.75834(12) 0.33419(8) 0.0267(5) Uani 1 1 d . . .
N13 N 0.00321(18) 0.83341(11) 0.23797(7) 0.0227(5) Uani 1 1 d . . .
C1 C 0.3348(2) 0.47745(13) 0.19010(9) 0.0219(5) Uani 1 1 d . . .
C2 C 0.4496(2) 0.45221(16) 0.17675(10) 0.0370(7) Uani 1 1 d . . .
H2 H 0.5025 0.4334 0.2016 0.044 Uiso 1 1 calc R . .
C3 C 0.4863(2) 0.45487(17) 0.12622(10) 0.0382(7) Uani 1 1 d . . .
H3 H 0.5644 0.4358 0.1177 0.046 Uiso 1 1 calc R . .
C4 C 0.3079(2) 0.50653(14) 0.10251(10) 0.0260(6) Uani 1 1 d . . .
H4 H 0.2573 0.5260 0.0768 0.031 Uiso 1 1 calc R . .
C5 C 0.2625(2) 0.50464(14) 0.15209(10) 0.0251(6) Uani 1 1 d . . .
H5 H 0.1828 0.5218 0.1597 0.030 Uiso 1 1 calc R . .
C6 C 0.2329(2) 0.38538(13) 0.27794(9) 0.0230(5) Uani 1 1 d . . .
C7 C 0.1270(2) 0.36992(14) 0.26660(10) 0.0288(6) Uani 1 1 d . . .
H7 H 0.0772 0.4069 0.2472 0.035 Uiso 1 1 calc R . .
C8 C 0.0944(2) 0.29998(14) 0.28382(10) 0.0281(6) Uani 1 1 d . . .
H8 H 0.0209 0.2905 0.2762 0.034 Uiso 1 1 calc R . .
C9 C 0.2634(2) 0.26005(15) 0.32125(11) 0.0353(7) Uani 1 1 d . . .
H9 H 0.3123 0.2218 0.3401 0.042 Uiso 1 1 calc R . .
C10 C 0.3016(2) 0.32877(15) 0.30594(11) 0.0350(7) Uani 1 1 d . . .
H10 H 0.3748 0.3369 0.3146 0.042 Uiso 1 1 calc R . .
C11 C 0.1699(2) 0.54334(13) 0.25776(9) 0.0230(5) Uani 1 1 d . . .
C12 C 0.1913(3) 0.61322(14) 0.23094(11) 0.0347(7) Uani 1 1 d . . .
H12 H 0.2650 0.6214 0.2120 0.042 Uiso 1 1 calc R . .
C13 C 0.1051(2) 0.67039(14) 0.23192(10) 0.0340(7) Uani 1 1 d . . .
H13 H 0.1215 0.7173 0.2128 0.041 Uiso 1 1 calc R . .
C14 C -0.0193(2) 0.59686(14) 0.28497(10) 0.0321(6) Uani 1 1 d . . .
H14 H -0.0930 0.5906 0.3044 0.038 Uiso 1 1 calc R . .
C15 C 0.0619(2) 0.53640(14) 0.28596(11) 0.0339(7) Uani 1 1 d . . .
H15 H 0.0437 0.4903 0.3059 0.041 Uiso 1 1 calc R . .
C16 C 0.5659(2) 0.33359(13) 0.02321(9) 0.0209(5) Uani 1 1 d . . .
C17 C 0.6530(2) 0.27859(13) 0.04671(9) 0.0236(5) Uani 1 1 d . . .
H17 H 0.6521 0.2274 0.0525 0.028 Uiso 1 1 calc R . .
C18 C 0.7358(2) 0.31308(13) 0.05896(9) 0.0237(6) Uani 1 1 d . . .
H18 H 0.8034 0.2908 0.0753 0.028 Uiso 1 1 calc R . .
C19 C 0.7022(2) 0.39011(13) 0.04250(9) 0.0193(5) Uani 1 1 d . . .
C20 C 0.7632(2) 0.44467(13) 0.05038(9) 0.0200(5) Uani 1 1 d . . .
C21 C 0.8696(2) 0.42032(13) 0.07902(9) 0.0220(5) Uani 1 1 d . . .
C22 C 0.8555(2) 0.39616(15) 0.13093(10) 0.0323(6) Uani 1 1 d . . .
H22 H 0.7788 0.3923 0.1479 0.039 Uiso 1 1 calc R . .
C23 C 0.9522(3) 0.37760(16) 0.15835(11) 0.0376(7) Uani 1 1 d . . .
H23 H 0.9415 0.3608 0.1939 0.045 Uiso 1 1 calc R . .
C24 C 1.0634(2) 0.38355(15) 0.13408(11) 0.0351(7) Uani 1 1 d . . .
H24 H 1.1294 0.3724 0.1529 0.042 Uiso 1 1 calc R . .
C25 C 1.0793(2) 0.40565(15) 0.08242(11) 0.0345(7) Uani 1 1 d . . .
H25 H 1.1562 0.4089 0.0655 0.041 Uiso 1 1 calc R . .
C26 C 0.9825(2) 0.42310(14) 0.05521(11) 0.0289(6) Uani 1 1 d . . .
H26 H 0.9939 0.4372 0.0195 0.035 Uiso 1 1 calc R . .
C27 C 0.7294(2) 0.52023(13) 0.03766(9) 0.0198(5) Uani 1 1 d . . .
C28 C 0.7913(2) 0.57445(13) 0.04849(9) 0.0227(5) Uani 1 1 d . . .
H28 H 0.8618 0.5660 0.0643 0.027 Uiso 1 1 calc R . .
C29 C 0.7298(2) 0.63979(13) 0.03192(9) 0.0226(5) Uani 1 1 d . . .
H29 H 0.7494 0.6859 0.0338 0.027 Uiso 1 1 calc R . .
C30 C 0.6293(2) 0.62636(13) 0.01096(9) 0.0197(5) Uani 1 1 d . . .
C31 C 0.4614(2) 0.32018(13) 0.00774(9) 0.0204(5) Uani 1 1 d . . .
C32 C 0.4436(2) 0.24229(13) 0.01102(9) 0.0211(5) Uani 1 1 d . . .
C33 C 0.3487(2) 0.21061(14) 0.04069(10) 0.0257(6) Uani 1 1 d . . .
H33 H 0.2966 0.2377 0.0607 0.031 Uiso 1 1 calc R . .
C34 C 0.3290(2) 0.14005(14) 0.04150(10) 0.0316(6) Uani 1 1 d . . .
H34 H 0.2635 0.1194 0.0618 0.038 Uiso 1 1 calc R . .
C35 C 0.4047(2) 0.09969(14) 0.01282(11) 0.0333(7) Uani 1 1 d . . .
H35 H 0.3906 0.0517 0.0129 0.040 Uiso 1 1 calc R . .
C36 C 0.5009(2) 0.12985(14) -0.01583(10) 0.0297(6) Uani 1 1 d . . .
H36 H 0.5540 0.1022 -0.0351 0.036 Uiso 1 1 calc R . .
C37 C 0.5203(2) 0.20026(13) -0.01660(9) 0.0243(6) Uani 1 1 d . . .
H37 H 0.5870 0.2203 -0.0363 0.029 Uiso 1 1 calc R . .
C38 C 0.2621(2) 0.07451(13) 0.42285(9) 0.0227(5) Uani 1 1 d . . .
C39 C 0.3765(2) 0.04028(14) 0.43499(10) 0.0260(6) Uani 1 1 d . . .
H39 H 0.4040 0.0280 0.4673 0.031 Uiso 1 1 calc R . .
C40 C 0.4378(2) 0.02869(14) 0.39184(10) 0.0264(6) Uani 1 1 d . . .
H40 H 0.5164 0.0071 0.3882 0.032 Uiso 1 1 calc R . .
C41 C 0.3610(2) 0.05541(13) 0.35256(9) 0.0228(5) Uani 1 1 d . . .
C42 C 0.3885(2) 0.04914(13) 0.30234(9) 0.0236(5) Uani 1 1 d . . .
C43 C 0.5097(2) 0.01817(14) 0.28716(9) 0.0261(6) Uani 1 1 d . . .
C44 C 0.5300(3) -0.05069(16) 0.27696(11) 0.0369(7) Uani 1 1 d . . .
H44 H 0.4662 -0.0790 0.2808 0.044 Uiso 1 1 calc R . .
C45 C 0.6423(3) -0.07869(18) 0.26127(12) 0.0451(8) Uani 1 1 d . . .
H45 H 0.6546 -0.1259 0.2547 0.054 Uiso 1 1 calc R . .
C46 C 0.7354(3) -0.03832(17) 0.25529(11) 0.0406(8) Uani 1 1 d . . .
H46 H 0.8119 -0.0572 0.2443 0.049 Uiso 1 1 calc R . .
C47 C 0.7167(3) 0.02966(17) 0.26542(11) 0.0395(7) Uani 1 1 d . . .
H47 H 0.7810 0.0576 0.2614 0.047 Uiso 1 1 calc R . .
C48 C 0.6056(2) 0.05794(15) 0.28140(10) 0.0328(6) Uani 1 1 d . . .
H48 H 0.5945 0.1048 0.2885 0.039 Uiso 1 1 calc R . .
C49 C 0.3096(2) 0.06857(13) 0.26510(9) 0.0244(6) Uani 1 1 d . . .
C50 C 0.3385(2) 0.06063(14) 0.21411(9) 0.0286(6) Uani 1 1 d . . .
H50 H 0.4119 0.0412 0.2003 0.034 Uiso 1 1 calc R . .
C51 C 0.2419(2) 0.08599(14) 0.18966(10) 0.0288(6) Uani 1 1 d . . .
H51 H 0.2343 0.0870 0.1556 0.035 Uiso 1 1 calc R . .
C52 C 0.1528(2) 0.11124(14) 0.22486(9) 0.0247(6) Uani 1 1 d . . .
C53 C 0.0406(2) 0.14450(13) 0.21314(9) 0.0226(5) Uani 1 1 d . . .
C54 C 0.0144(2) 0.15823(14) 0.15945(9) 0.0232(5) Uani 1 1 d . . .
C55 C 0.0727(2) 0.20792(14) 0.12228(9) 0.0259(6) Uani 1 1 d . . .
H55 H 0.1300 0.2330 0.1309 0.031 Uiso 1 1 calc R . .
C56 C 0.0486(2) 0.22164(15) 0.07248(10) 0.0290(6) Uani 1 1 d . . .
H56 H 0.0889 0.2561 0.0474 0.035 Uiso 1 1 calc R . .
C57 C -0.0341(2) 0.18519(14) 0.05938(10) 0.0272(6) Uani 1 1 d . . .
H57 H -0.0496 0.1937 0.0253 0.033 Uiso 1 1 calc R . .
C58 C -0.0940(2) 0.13610(14) 0.09643(10) 0.0295(6) Uani 1 1 d . . .
H58 H -0.1514 0.1113 0.0877 0.035 Uiso 1 1 calc R . .
C59 C -0.0708(2) 0.12271(15) 0.14624(10) 0.0294(6) Uani 1 1 d . . .
H59 H -0.1131 0.0893 0.1714 0.035 Uiso 1 1 calc R . .
C60 C -0.0487(2) 0.16711(13) 0.24753(9) 0.0228(5) Uani 1 1 d . . .
C61 C -0.1612(2) 0.20457(14) 0.23511(10) 0.0265(6) Uani 1 1 d . . .
H61 H -0.1881 0.2185 0.2026 0.032 Uiso 1 1 calc R . .
C62 C -0.2219(2) 0.21628(15) 0.27841(10) 0.0278(6) Uani 1 1 d . . .
H62 H -0.2994 0.2397 0.2819 0.033 Uiso 1 1 calc R . .
C63 C -0.1471(2) 0.18666(13) 0.31805(9) 0.0231(5) Uani 1 1 d . . .
C64 C -0.1764(2) 0.18781(14) 0.36876(9) 0.0238(5) Uani 1 1 d . . .
C65 C -0.2991(2) 0.21953(15) 0.38301(9) 0.0259(6) Uani 1 1 d . . .
C66 C -0.3267(3) 0.29308(17) 0.37580(12) 0.0431(8) Uani 1 1 d . . .
H66 H -0.2677 0.3246 0.3616 0.052 Uiso 1 1 calc R . .
C67 C -0.4400(3) 0.32265(19) 0.38896(13) 0.0503(9) Uani 1 1 d . . .
H67 H -0.4575 0.3739 0.3839 0.060 Uiso 1 1 calc R . .
C68 C -0.5253(3) 0.2784(2) 0.40902(13) 0.0487(9) Uani 1 1 d . . .
H68 H -0.6021 0.2984 0.4187 0.058 Uiso 1 1 calc R . .
C69 C -0.5002(3) 0.2052(2) 0.41514(16) 0.0647(11) Uani 1 1 d . . .
H69 H -0.5603 0.1742 0.4283 0.078 Uiso 1 1 calc R . .
C70 C -0.3873(3) 0.17537(19) 0.40226(14) 0.0534(9) Uani 1 1 d . . .
H70 H -0.3709 0.1242 0.4068 0.064 Uiso 1 1 calc R . .
C71 C -0.1025(2) 0.16263(14) 0.40712(9) 0.0252(6) Uani 1 1 d . . .
C72 C -0.1346(2) 0.16403(15) 0.45953(10) 0.0313(6) Uani 1 1 d . . .
H72 H -0.2097 0.1800 0.4740 0.038 Uiso 1 1 calc R . .
C73 C -0.0387(2) 0.13863(15) 0.48393(10) 0.0313(6) Uani 1 1 d . . .
H73 H -0.0335 0.1336 0.5188 0.038 Uiso 1 1 calc R . .
C74 C 0.0555(2) 0.12026(14) 0.44725(9) 0.0257(6) Uani 1 1 d . . .
C75 C 0.1703(2) 0.09287(13) 0.45801(9) 0.0241(6) Uani 1 1 d . . .
C76 C 0.1983(2) 0.08397(14) 0.51102(9) 0.0270(6) Uani 1 1 d . . .
C77 C 0.1592(3) 0.02763(16) 0.54968(10) 0.0386(7) Uani 1 1 d . . .
H77 H 0.1151 -0.0066 0.5425 0.046 Uiso 1 1 calc R . .
C78 C 0.1842(3) 0.02124(19) 0.59858(11) 0.0495(9) Uani 1 1 d . . .
H78 H 0.1570 -0.0172 0.6248 0.059 Uiso 1 1 calc R . .
C79 C 0.2488(3) 0.0708(2) 0.60906(12) 0.0507(9) Uani 1 1 d . . .
H79 H 0.2659 0.0663 0.6426 0.061 Uiso 1 1 calc R . .
C80 C 0.2880(3) 0.1261(2) 0.57149(12) 0.0487(8) Uani 1 1 d . . .
H80 H 0.3325 0.1601 0.5787 0.058 Uiso 1 1 calc R . .
C81 C 0.2625(3) 0.13250(17) 0.52261(11) 0.0382(7) Uani 1 1 d . . .
H81 H 0.2899 0.1712 0.4966 0.046 Uiso 1 1 calc R . .
C82 C -0.1075(2) 0.83079(13) 0.14520(9) 0.0221(5) Uani 1 1 d . . .
C83 C -0.1655(2) 0.83581(14) 0.10084(10) 0.0258(6) Uani 1 1 d . . .
H83 H -0.1394 0.8588 0.0673 0.031 Uiso 1 1 calc R . .
C84 C -0.2638(2) 0.80179(14) 0.11588(10) 0.0263(6) Uani 1 1 d . . .
H84 H -0.3203 0.7970 0.0950 0.032 Uiso 1 1 calc R . .
C85 C -0.2669(2) 0.77407(13) 0.16977(9) 0.0231(5) Uani 1 1 d . . .
C86 C -0.3569(2) 0.73574(13) 0.20013(9) 0.0240(6) Uani 1 1 d . . .
C87 C -0.4549(2) 0.72096(14) 0.17438(9) 0.0242(6) Uani 1 1 d . . .
C88 C -0.5629(2) 0.76374(15) 0.17472(10) 0.0296(6) Uani 1 1 d . . .
H88 H -0.5750 0.8020 0.1920 0.036 Uiso 1 1 calc R . .
C89 C -0.6524(2) 0.75097(16) 0.15024(10) 0.0346(7) Uani 1 1 d . . .
H89 H -0.7249 0.7811 0.1501 0.041 Uiso 1 1 calc R . .
C90 C -0.6365(3) 0.69437(17) 0.12596(10) 0.0366(7) Uani 1 1 d . . .
H90 H -0.6983 0.6854 0.1094 0.044 Uiso 1 1 calc R . .
C91 C -0.5314(3) 0.65112(16) 0.12587(10) 0.0367(7) Uani 1 1 d . . .
H91 H -0.5208 0.6121 0.1094 0.044 Uiso 1 1 calc R . .
C92 C -0.4404(2) 0.66430(15) 0.14986(10) 0.0305(6) Uani 1 1 d . . .
H92 H -0.3678 0.6343 0.1495 0.037 Uiso 1 1 calc R . .
C93 C -0.3637(2) 0.71149(14) 0.25268(9) 0.0258(6) Uani 1 1 d . . .
C94 C -0.4577(2) 0.67395(15) 0.28346(10) 0.0311(6) Uani 1 1 d . . .
H94 H -0.5246 0.6617 0.2719 0.037 Uiso 1 1 calc R . .
C95 C -0.4332(2) 0.65946(15) 0.33162(10) 0.0331(6) Uani 1 1 d . . .
H95 H -0.4791 0.6347 0.3602 0.040 Uiso 1 1 calc R . .
C96 C -0.3239(2) 0.68871(14) 0.33157(10) 0.0281(6) Uani 1 1 d . . .
C97 C -0.2691(2) 0.68594(15) 0.37479(10) 0.0309(6) Uani 1 1 d . . .
C98 C -0.3247(3) 0.64477(17) 0.42405(10) 0.0376(7) Uani 1 1 d . . .
C99 C -0.4270(3) 0.6737(2) 0.44753(11) 0.0529(9) Uani 1 1 d . . .
H99 H -0.4617 0.7209 0.4328 0.063 Uiso 1 1 calc R . .
C100 C -0.4794(4) 0.6341(2) 0.49250(13) 0.0653(10) Uani 1 1 d U . .
H100 H -0.5504 0.6539 0.5080 0.078 Uiso 1 1 calc R . .
C101 C -0.4291(4) 0.5674(3) 0.51420(14) 0.0744(11) Uani 1 1 d U . .
H101 H -0.4651 0.5407 0.5449 0.089 Uiso 1 1 calc R . .
C102 C -0.3282(4) 0.5386(2) 0.49251(15) 0.0817(12) Uani 1 1 d U . .
H102 H -0.2930 0.4921 0.5084 0.098 Uiso 1 1 calc R . .
C103 C -0.2754(4) 0.5767(2) 0.44681(14) 0.0626(10) Uani 1 1 d U . .
H103 H -0.2054 0.5557 0.4314 0.075 Uiso 1 1 calc R . .
C104 C -0.1682(2) 0.71868(15) 0.37547(10) 0.0307(6) Uani 1 1 d . . .
C105 C -0.1140(3) 0.71740(17) 0.42029(10) 0.0395(7) Uani 1 1 d . . .
H105 H -0.1397 0.6941 0.4538 0.047 Uiso 1 1 calc R . .
C106 C -0.0198(3) 0.75573(16) 0.40529(10) 0.0373(7) Uani 1 1 d . . .
H106 H 0.0333 0.7641 0.4264 0.045 Uiso 1 1 calc R . .
C107 C -0.0150(2) 0.78142(15) 0.35141(10) 0.0290(6) Uani 1 1 d . . .
C108 C 0.0705(2) 0.82237(14) 0.32150(10) 0.0275(6) Uani 1 1 d . . .
C109 C 0.1683(2) 0.83780(14) 0.34709(9) 0.0279(6) Uani 1 1 d . . .
C110 C 0.2806(3) 0.80259(17) 0.34016(12) 0.0413(7) Uani 1 1 d . . .
H110 H 0.2955 0.7702 0.3182 0.050 Uiso 1 1 calc R . .
C111 C 0.3708(3) 0.81418(18) 0.36487(13) 0.0480(8) Uani 1 1 d . . .
H111 H 0.4472 0.7900 0.3597 0.058 Uiso 1 1 calc R . .
C112 C 0.3498(3) 0.86100(17) 0.39719(11) 0.0414(7) Uani 1 1 d . . .
H112 H 0.4112 0.8682 0.4147 0.050 Uiso 1 1 calc R . .
C113 C 0.2396(3) 0.89697(16) 0.40368(10) 0.0363(7) Uani 1 1 d . . .
H113 H 0.2253 0.9296 0.4254 0.044 Uiso 1 1 calc R . .
C114 C 0.1487(2) 0.88593(15) 0.37863(10) 0.0308(6) Uani 1 1 d . . .
H114 H 0.0731 0.9114 0.3831 0.037 Uiso 1 1 calc R . .
C115 C 0.0766(2) 0.84805(14) 0.26885(9) 0.0250(6) Uani 1 1 d . . .
C116 C 0.1627(2) 0.89365(15) 0.23903(10) 0.0312(6) Uani 1 1 d . . .
H116 H 0.2221 0.9127 0.2513 0.037 Uiso 1 1 calc R . .
C117 C 0.1429(2) 0.90407(15) 0.19045(10) 0.0309(6) Uani 1 1 d . . .
H117 H 0.1869 0.9310 0.1621 0.037 Uiso 1 1 calc R . .
C118 C 0.0427(2) 0.86685(13) 0.18940(9) 0.0231(5) Uani 1 1 d . . .
C119 C -0.0056(2) 0.86333(13) 0.14589(9) 0.0216(5) Uani 1 1 d . . .
C120 C 0.0568(2) 0.89841(14) 0.09655(9) 0.0243(6) Uani 1 1 d . . .
C121 C 0.1194(2) 0.85645(14) 0.06507(9) 0.0266(6) Uani 1 1 d . . .
H121 H 0.1201 0.8050 0.0743 0.032 Uiso 1 1 calc R . .
C122 C 0.1806(2) 0.88919(16) 0.02035(10) 0.0329(7) Uani 1 1 d . . .
H122 H 0.2244 0.8600 -0.0005 0.040 Uiso 1 1 calc R . .
C123 C 0.1782(2) 0.96398(17) 0.00601(10) 0.0359(7) Uani 1 1 d . . .
H123 H 0.2195 0.9863 -0.0248 0.043 Uiso 1 1 calc R . .
C124 C 0.1158(3) 1.00610(16) 0.03651(10) 0.0373(7) Uani 1 1 d . . .
H124 H 0.1139 1.0576 0.0267 0.045 Uiso 1 1 calc R . .
C125 C 0.0559(2) 0.97385(14) 0.08135(10) 0.0315(6) Uani 1 1 d . . .
H125 H 0.0134 1.0035 0.1022 0.038 Uiso 1 1 calc R . .

loop_
_atom_site_aniso_label
_atom_site_aniso_U_11
_atom_site_aniso_U_22
_atom_site_aniso_U_33
_atom_site_aniso_U_23
_atom_site_aniso_U_13
_atom_site_aniso_U_12
Zn1 0.0162(2) 0.0163(2) 0.0382(2) -0.00860(18) -0.01104(17) 0.00155(16)
Zn2 0.01982(15) 0.02356(16) 0.01812(15) -0.00465(12) -0.00034(11) -0.00118(12)
Zn3 0.02370(16) 0.02247(16) 0.02164(15) -0.00673(12) -0.00206(12) -0.00227(12)
P1 0.0241(3) 0.0219(3) 0.0245(3) -0.0036(3) -0.0002(3) -0.0011(3)
O1 0.019(3) 0.022(3) 0.016(2) -0.002(2) 0.000(2) -0.007(2)
N1 0.0234(11) 0.0246(11) 0.0270(12) -0.0077(9) -0.0015(9) -0.0003(9)
N2 0.0258(12) 0.0241(11) 0.0206(11) -0.0030(9) -0.0018(9) -0.0017(9)
N3 0.0290(12) 0.0211(11) 0.0233(11) -0.0067(9) -0.0019(9) -0.0019(9)
N4 0.0153(10) 0.0183(10) 0.0256(11) -0.0076(8) -0.0031(8) -0.0012(8)
N5 0.0153(10) 0.0178(10) 0.0259(11) -0.0076(8) -0.0055(8) 0.0003(8)
N6 0.0199(11) 0.0205(11) 0.0216(11) -0.0039(9) -0.0003(8) -0.0007(9)
N7 0.0221(11) 0.0250(11) 0.0217(11) -0.0068(9) -0.0009(9) -0.0005(9)
N8 0.0168(10) 0.0282(12) 0.0200(11) -0.0053(9) 0.0001(8) -0.0021(9)
N9 0.0197(11) 0.0302(12) 0.0190(11) -0.0044(9) -0.0012(8) -0.0017(9)
N10 0.0220(11) 0.0212(11) 0.0242(11) -0.0061(9) -0.0028(9) -0.0027(9)
N11 0.0272(12) 0.0278(12) 0.0219(11) -0.0061(9) -0.0011(9) -0.0048(9)
N12 0.0291(12) 0.0299(12) 0.0227(11) -0.0099(9) -0.0006(9) -0.0038(10)
N13 0.0248(11) 0.0201(11) 0.0247(11) -0.0080(9) -0.0025(9) -0.0019(9)
C1 0.0215(13) 0.0168(12) 0.0266(13) -0.0040(10) -0.0002(10) -0.0032(10)
C2 0.0273(15) 0.0486(18) 0.0293(15) -0.0045(13) -0.0054(12) 0.0103(13)
C3 0.0241(15) 0.0534(19) 0.0314(16) -0.0091(14) -0.0002(12) 0.0123(13)
C4 0.0238(14) 0.0268(14) 0.0297(14) -0.0090(11) -0.0060(11) -0.0037(11)
C5 0.0156(12) 0.0283(14) 0.0324(14) -0.0095(11) -0.0028(11) -0.0009(11)
C6 0.0239(13) 0.0235(13) 0.0209(13) -0.0058(10) -0.0016(10) 0.0006(11)
C7 0.0307(15) 0.0254(14) 0.0276(14) 0.0004(11) -0.0119(12) 0.0031(11)
C8 0.0256(14) 0.0258(14) 0.0318(15) -0.0031(11) -0.0089(11) 0.0000(11)
C9 0.0296(15) 0.0267(15) 0.0454(17) 0.0046(13) -0.0157(13) -0.0007(12)
C10 0.0281(15) 0.0284(15) 0.0473(18) 0.0005(13) -0.0143(13) -0.0055(12)
C11 0.0283(14) 0.0217(13) 0.0191(12) -0.0052(10) -0.0020(10) -0.0022(11)
C12 0.0354(16) 0.0200(14) 0.0421(17) -0.0029(12) 0.0117(13) -0.0027(12)
C13 0.0376(16) 0.0211(14) 0.0357(16) -0.0004(12) 0.0128(13) -0.0037(12)
C14 0.0270(14) 0.0286(15) 0.0381(16) -0.0066(12) 0.0069(12) -0.0060(12)
C15 0.0383(16) 0.0206(14) 0.0372(16) -0.0010(12) 0.0061(13) -0.0037(12)
C16 0.0180(12) 0.0218(13) 0.0226(13) -0.0062(10) -0.0028(10) 0.0014(10)
C17 0.0227(13) 0.0174(12) 0.0300(14) -0.0058(11) -0.0047(11) 0.0027(10)
C18 0.0173(12) 0.0224(13) 0.0320(14) -0.0091(11) -0.0059(11) 0.0040(10)
C19 0.0129(12) 0.0218(13) 0.0236(13) -0.0072(10) -0.0027(10) 0.0014(10)
C20 0.0146(12) 0.0233(13) 0.0219(13) -0.0063(10) -0.0022(10) 0.0012(10)
C21 0.0181(12) 0.0161(12) 0.0338(14) -0.0080(11) -0.0091(11) 0.0016(10)
C22 0.0253(14) 0.0383(16) 0.0326(15) -0.0054(13) -0.0065(12) -0.0026(12)
C23 0.0415(18) 0.0373(17) 0.0352(16) -0.0033(13) -0.0199(14) -0.0023(14)
C24 0.0252(15) 0.0303(15) 0.0539(19) -0.0113(14) -0.0243(14) 0.0046(12)
C25 0.0188(14) 0.0340(16) 0.0532(19) -0.0129(14) -0.0125(13) 0.0025(12)
C26 0.0232(14) 0.0281(14) 0.0365(15) -0.0086(12) -0.0058(12) -0.0016(11)
C27 0.0140(12) 0.0223(13) 0.0235(13) -0.0058(10) -0.0021(10) -0.0021(10)
C28 0.0149(12) 0.0270(14) 0.0282(14) -0.0076(11) -0.0079(10) -0.0017(10)
C29 0.0221(13) 0.0208(13) 0.0273(13) -0.0083(11) -0.0070(11) -0.0013(10)
C30 0.0171(12) 0.0218(13) 0.0214(12) -0.0081(10) -0.0004(10) -0.0023(10)
C31 0.0220(13) 0.0184(12) 0.0215(13) -0.0066(10) -0.0015(10) -0.0021(10)
C32 0.0229(13) 0.0183(12) 0.0233(13) -0.0044(10) -0.0073(10) -0.0020(10)
C33 0.0238(13) 0.0234(14) 0.0309(14) -0.0086(11) -0.0017(11) -0.0031(11)
C34 0.0301(15) 0.0279(15) 0.0365(16) -0.0025(12) -0.0038(12) -0.0108(12)
C35 0.0404(17) 0.0197(14) 0.0434(17) -0.0071(12) -0.0150(14) -0.0056(12)
C36 0.0367(16) 0.0204(13) 0.0351(15) -0.0128(12) -0.0072(12) 0.0019(12)
C37 0.0248(13) 0.0223(13) 0.0251(13) -0.0055(11) -0.0045(11) 0.0020(11)
C38 0.0282(14) 0.0187(12) 0.0210(13) -0.0033(10) -0.0022(11) -0.0044(11)
C39 0.0266(14) 0.0272(14) 0.0252(14) -0.0061(11) -0.0092(11) 0.0006(11)
C40 0.0213(13) 0.0267(14) 0.0311(15) -0.0073(11) -0.0059(11) 0.0023(11)
C41 0.0218(13) 0.0189(13) 0.0264(13) -0.0033(10) -0.0005(11) -0.0028(10)
C42 0.0237(13) 0.0190(13) 0.0249(13) -0.0007(10) -0.0004(11) -0.0009(10)
C43 0.0295(14) 0.0273(14) 0.0178(13) -0.0020(11) -0.0013(11) 0.0035(11)
C44 0.0316(16) 0.0348(16) 0.0459(18) -0.0147(14) -0.0066(13) 0.0041(13)
C45 0.0425(19) 0.0412(18) 0.052(2) -0.0231(15) -0.0032(15) 0.0143(15)
C46 0.0303(16) 0.0497(19) 0.0350(16) -0.0087(14) 0.0014(13) 0.0133(14)
C47 0.0299(16) 0.0415(18) 0.0399(17) 0.0003(14) 0.0042(13) -0.0035(13)
C48 0.0310(15) 0.0281(15) 0.0346(16) -0.0036(12) 0.0025(12) 0.0013(12)
C49 0.0243(13) 0.0208(13) 0.0266(14) -0.0059(11) 0.0018(11) -0.0006(11)
C50 0.0251(14) 0.0334(15) 0.0248(14) -0.0083(11) 0.0003(11) 0.0061(12)
C51 0.0331(15) 0.0336(15) 0.0194(13) -0.0090(11) -0.0005(11) 0.0010(12)
C52 0.0280(14) 0.0265(14) 0.0198(13) -0.0048(11) -0.0014(11) -0.0049(11)
C53 0.0234(13) 0.0235(13) 0.0220(13) -0.0066(10) -0.0012(10) -0.0046(11)
C54 0.0197(13) 0.0267(13) 0.0239(13) -0.0096(11) -0.0015(10) 0.0019(11)
C55 0.0215(13) 0.0297(14) 0.0271(14) -0.0077(11) -0.0047(11) -0.0005(11)
C56 0.0248(14) 0.0318(15) 0.0261(14) -0.0016(11) -0.0016(11) 0.0018(12)
C57 0.0241(14) 0.0345(15) 0.0243(14) -0.0121(12) -0.0072(11) 0.0074(12)
C58 0.0299(15) 0.0299(15) 0.0337(15) -0.0139(12) -0.0101(12) -0.0022(12)
C59 0.0300(15) 0.0316(15) 0.0269(14) -0.0075(12) -0.0006(11) -0.0051(12)
C60 0.0216(13) 0.0258(13) 0.0217(13) -0.0045(11) -0.0019(10) -0.0069(11)
C61 0.0216(13) 0.0345(15) 0.0244(14) -0.0070(11) -0.0045(11) -0.0034(11)
C62 0.0181(13) 0.0368(15) 0.0304(14) -0.0115(12) -0.0052(11) -0.0001(11)
C63 0.0185(13) 0.0233(13) 0.0276(14) -0.0069(11) 0.0012(10) -0.0038(10)
C64 0.0211(13) 0.0248(13) 0.0254(13) -0.0062(11) -0.0002(11) -0.0039(11)
C65 0.0195(13) 0.0373(16) 0.0228(13) -0.0119(11) -0.0003(10) -0.0024(11)
C66 0.0345(17) 0.0370(17) 0.0504(19) -0.0045(14) 0.0095(14) -0.0015(14)
C67 0.0432(19) 0.0448(19) 0.055(2) -0.0098(16) 0.0031(16) 0.0111(16)
C68 0.0248(16) 0.070(2) 0.056(2) -0.0312(18) 0.0010(15) 0.0026(16)
C69 0.0258(17) 0.064(2) 0.110(3) -0.041(2) 0.0213(19) -0.0156(17)
C70 0.0302(17) 0.0433(19) 0.089(3) -0.0282(18) 0.0175(17) -0.0119(14)
C71 0.0218(13) 0.0285(14) 0.0239(13) -0.0057(11) 0.0019(11) -0.0022(11)
C72 0.0252(14) 0.0428(17) 0.0233(14) -0.0089(12) 0.0042(11) 0.0017(12)
C73 0.0319(15) 0.0399(16) 0.0205(13) -0.0075(12) 0.0024(11) -0.0014(13)
C74 0.0311(15) 0.0262(14) 0.0177(13) -0.0024(10) -0.0002(11) -0.0025(11)
C75 0.0289(14) 0.0206(13) 0.0217(13) -0.0024(10) -0.0034(11) -0.0027(11)
C76 0.0273(14) 0.0295(14) 0.0221(13) -0.0060(11) -0.0034(11) 0.0060(11)
C77 0.0457(18) 0.0369(17) 0.0304(16) -0.0020(13) -0.0064(13) -0.0024(14)
C78 0.065(2) 0.049(2) 0.0250(16) 0.0022(14) -0.0043(15) 0.0073(17)
C79 0.055(2) 0.069(2) 0.0281(17) -0.0180(17) -0.0167(15) 0.0209(19)
C80 0.049(2) 0.063(2) 0.0418(19) -0.0256(17) -0.0142(15) 0.0019(17)
C81 0.0410(17) 0.0452(18) 0.0310(16) -0.0122(13) -0.0064(13) -0.0050(14)
C82 0.0240(13) 0.0191(12) 0.0222(13) -0.0049(10) -0.0021(10) 0.0013(10)
C83 0.0270(14) 0.0240(14) 0.0251(14) -0.0050(11) -0.0029(11) 0.0010(11)
C84 0.0255(14) 0.0271(14) 0.0268(14) -0.0069(11) -0.0063(11) 0.0006(11)
C85 0.0233(13) 0.0228(13) 0.0247(13) -0.0087(11) -0.0054(11) 0.0012(11)
C86 0.0228(13) 0.0228(13) 0.0276(14) -0.0085(11) -0.0026(11) -0.0011(11)
C87 0.0250(14) 0.0257(14) 0.0211(13) -0.0014(11) -0.0015(10) -0.0089(11)
C88 0.0251(14) 0.0296(15) 0.0330(15) -0.0048(12) -0.0017(12) -0.0044(12)
C89 0.0254(15) 0.0408(17) 0.0343(16) 0.0023(13) -0.0051(12) -0.0111(13)
C90 0.0353(17) 0.0483(18) 0.0266(15) 0.0018(13) -0.0056(12) -0.0232(14)
C91 0.0516(19) 0.0355(16) 0.0269(15) -0.0085(12) 0.0007(13) -0.0210(15)
C92 0.0331(15) 0.0292(15) 0.0301(15) -0.0078(12) -0.0009(12) -0.0066(12)
C93 0.0255(14) 0.0255(14) 0.0269(14) -0.0078(11) -0.0019(11) -0.0017(11)
C94 0.0277(14) 0.0351(16) 0.0329(15) -0.0100(12) -0.0029(12) -0.0073(12)
C95 0.0325(15) 0.0360(16) 0.0310(15) -0.0069(12) 0.0035(12) -0.0126(13)
C96 0.0306(15) 0.0277(14) 0.0263(14) -0.0069(11) -0.0018(11) -0.0035(12)
C97 0.0348(16) 0.0313(15) 0.0270(14) -0.0087(12) 0.0004(12) -0.0049(12)
C98 0.0396(17) 0.0476(18) 0.0271(15) -0.0051(13) -0.0033(13) -0.0171(14)
C99 0.054(2) 0.071(2) 0.0290(17) -0.0060(16) 0.0026(15) -0.0057(18)
C100 0.062(2) 0.099(3) 0.0360(19) -0.0131(19) 0.0066(16) -0.026(2)
C101 0.088(3) 0.088(3) 0.0428(19) 0.0013(18) 0.0076(18) -0.040(2)
C102 0.107(3) 0.067(2) 0.056(2) 0.0118(18) 0.007(2) -0.018(2)
C103 0.080(2) 0.049(2) 0.050(2) 0.0009(16) 0.0033(18) -0.0094(18)
C104 0.0335(15) 0.0333(15) 0.0255(14) -0.0074(12) -0.0010(12) -0.0047(12)
C105 0.0494(19) 0.0476(18) 0.0229(15) -0.0059(13) -0.0044(13) -0.0139(15)
C106 0.0453(18) 0.0466(18) 0.0241(14) -0.0075(13) -0.0073(13) -0.0168(15)
C107 0.0320(15) 0.0335(15) 0.0253(14) -0.0131(12) -0.0050(12) -0.0030(12)
C108 0.0317(15) 0.0247(14) 0.0289(14) -0.0109(11) -0.0062(12) -0.0012(11)
C109 0.0328(15) 0.0289(14) 0.0237(14) -0.0043(11) -0.0078(11) -0.0078(12)
C110 0.0410(18) 0.0438(18) 0.0447(18) -0.0206(15) -0.0102(14) 0.0011(14)
C111 0.0371(18) 0.053(2) 0.058(2) -0.0190(17) -0.0181(16) 0.0055(15)
C112 0.0424(18) 0.0433(18) 0.0435(18) -0.0078(14) -0.0199(14) -0.0113(15)
C113 0.0497(19) 0.0350(16) 0.0297(15) -0.0100(13) -0.0031(13) -0.0200(14)
C114 0.0330(15) 0.0318(15) 0.0280(14) -0.0078(12) -0.0006(12) -0.0060(12)
C115 0.0267(14) 0.0248(14) 0.0272(14) -0.0116(11) -0.0043(11) -0.0034(11)
C116 0.0332(15) 0.0325(15) 0.0321(15) -0.0097(12) -0.0065(12) -0.0107(12)
C117 0.0323(15) 0.0321(15) 0.0294(15) -0.0068(12) -0.0021(12) -0.0093(12)
C118 0.0263(14) 0.0170(12) 0.0254(13) -0.0047(10) -0.0019(11) -0.0012(10)
C119 0.0248(13) 0.0161(12) 0.0242(13) -0.0072(10) -0.0025(10) 0.0015(10)
C120 0.0240(13) 0.0264(14) 0.0230(13) -0.0065(11) -0.0031(11) -0.0026(11)
C121 0.0261(14) 0.0287(14) 0.0270(14) -0.0093(11) -0.0068(11) -0.0006(11)
C122 0.0258(14) 0.0509(19) 0.0259(14) -0.0179(13) -0.0028(11) -0.0006(13)
C123 0.0318(16) 0.0521(19) 0.0247(15) -0.0058(13) 0.0012(12) -0.0176(14)
C124 0.0480(18) 0.0313(16) 0.0318(16) 0.0006(13) -0.0028(14) -0.0173(14)
C125 0.0384(16) 0.0249(14) 0.0320(15) -0.0089(12) -0.0001(12) -0.0048(12)

loop_
_atom_type_symbol
_atom_type_description
_atom_type_scat_dispersion_real
_atom_type_scat_dispersion_imag
_atom_type_scat_source
C C 0.0033 0.0016 'International Tables Vol C Tables 4.2.6.8 and 6.1.1.4'
H H 0.0000 0.0000 'International Tables Vol C Tables 4.2.6.8 and 6.1.1.4'
N N 0.0061 0.0033 'International Tables Vol C Tables 4.2.6.8 and 6.1.1.4'
P P 0.1023 0.0942 'International Tables Vol C Tables 4.2.6.8 and 6.1.1.4'
Zn Zn 0.2839 1.4301 'International Tables Vol C Tables 4.2.6.8 and 6.1.1.4'
O O 0.0106 0.0060 'International Tables Vol C Tables 4.2.6.8 and 6.1.1.4'

loop_
_geom_angle_atom_site_label_1
_geom_angle_atom_site_label_2
_geom_angle_atom_site_label_3
_geom_angle
_geom_angle_site_symmetry_1
_geom_angle_site_symmetry_3
_geom_angle_publ_flag
N4 Zn1 N4 180.0 . 2_665 ?
N4 Zn1 N5 89.39(7) . 2_665 ?
N4 Zn1 N5 90.61(7) 2_665 2_665 ?
N4 Zn1 N5 90.61(7) . . ?
N4 Zn1 N5 89.39(7) 2_665 . ?
N5 Zn1 N5 180.00(8) 2_665 . ?
N4 Zn1 N1 92.73(7) . 2_665 ?
N4 Zn1 N1 87.28(7) 2_665 2_665 ?
N5 Zn1 N1 89.44(7) 2_665 2_665 ?
N5 Zn1 N1 90.56(7) . 2_665 ?
N4 Zn1 N1 87.27(7) . . ?
N4 Zn1 N1 92.72(7) 2_665 . ?
N5 Zn1 N1 90.56(7) 2_665 . ?
N5 Zn1 N1 89.44(7) . . ?
N1 Zn1 N1 180.0 2_665 . ?
N7 Zn2 N9 162.46(8) . . ?
N7 Zn2 N6 89.27(8) . . ?
N9 Zn2 N6 88.93(8) . . ?
N7 Zn2 N8 88.80(8) . . ?
N9 Zn2 N8 88.84(8) . . ?
N6 Zn2 N8 166.34(8) . . ?
N7 Zn2 N2 96.94(8) . . ?
N9 Zn2 N2 100.58(8) . . ?
N6 Zn2 N2 98.83(8) . . ?
N8 Zn2 N2 94.83(8) . . ?
N11 Zn3 N12 88.71(8) . . ?
N11 Zn3 N13 161.59(8) . . ?
N12 Zn3 N13 89.18(8) . . ?
N11 Zn3 N10 88.78(8) . . ?
N12 Zn3 N10 163.06(8) . . ?
N13 Zn3 N10 87.93(8) . . ?
N11 Zn3 N3 103.16(8) . . ?
N12 Zn3 N3 94.36(8) . . ?
N13 Zn3 N3 95.23(8) . . ?
N10 Zn3 N3 102.53(8) . . ?
O1 P1 C6 113.2(2) . . ?
O1 P1 C11 117.4(2) . . ?
C6 P1 C11 106.82(11) . . ?
O1 P1 C1 112.8(2) . . ?
C6 P1 C1 101.67(11) . . ?
C11 P1 C1 103.38(11) . . ?
C4 N1 C3 116.5(2) . . ?
C4 N1 Zn1 122.30(17) . . ?
C3 N1 Zn1 120.85(17) . . ?
C9 N2 C8 117.3(2) . . ?
C9 N2 Zn2 120.30(17) . . ?
C8 N2 Zn2 122.31(18) . . ?
C13 N3 C14 116.5(2) . . ?
C13 N3 Zn3 119.39(17) . . ?
C14 N3 Zn3 123.94(17) . . ?
C16 N4 C19 106.78(19) . . ?
C16 N4 Zn1 127.02(15) . . ?
C19 N4 Zn1 125.42(16) . . ?
C27 N5 C30 106.67(19) . . ?
C27 N5 Zn1 125.66(16) . . ?
C30 N5 Zn1 127.06(15) . . ?
C38 N6 C41 106.10(19) . . ?
C38 N6 Zn2 127.09(16) . . ?
C41 N6 Zn2 126.80(16) . . ?
C49 N7 C52 106.9(2) . . ?
C49 N7 Zn2 126.41(16) . . ?
C52 N7 Zn2 126.30(16) . . ?
C60 N8 C63 106.50(19) . . ?
C60 N8 Zn2 125.65(16) . . ?
C63 N8 Zn2 125.44(16) . . ?
C74 N9 C71 106.9(2) . . ?
C74 N9 Zn2 126.26(16) . . ?
C71 N9 Zn2 126.07(16) . . ?
C82 N10 C85 106.6(2) . . ?
C82 N10 Zn3 126.76(16) . . ?
C85 N10 Zn3 126.47(16) . . ?
C96 N11 C93 106.4(2) . . ?
C96 N11 Zn3 126.18(17) . . ?
C93 N11 Zn3 127.23(16) . . ?
C104 N12 C107 106.8(2) . . ?
C104 N12 Zn3 125.88(18) . . ?
C107 N12 Zn3 125.73(17) . . ?
C115 N13 C118 106.6(2) . . ?
C115 N13 Zn3 125.56(17) . . ?
C118 N13 Zn3 127.14(16) . . ?
C5 C1 C2 117.8(2) . . ?
C5 C1 P1 126.00(19) . . ?
C2 C1 P1 116.24(19) . . ?
C1 C2 C3 118.9(2) . . ?
C1 C2 H2 120.6 . . ?
C3 C2 H2 120.6 . . ?
N1 C3 C2 123.8(2) . . ?
N1 C3 H3 118.1 . . ?
C2 C3 H3 118.1 . . ?
N1 C4 C5 123.8(2) . . ?
N1 C4 H4 118.1 . . ?
C5 C4 H4 118.1 . . ?
C1 C5 C4 119.2(2) . . ?
C1 C5 H5 120.4 . . ?
C4 C5 H5 120.4 . . ?
C10 C6 C7 117.2(2) . . ?
C10 C6 P1 116.5(2) . . ?
C7 C6 P1 126.21(19) . . ?
C6 C7 C8 119.5(2) . . ?
C6 C7 H7 120.3 . . ?
C8 C7 H7 120.3 . . ?
N2 C8 C7 123.2(2) . . ?
N2 C8 H8 118.4 . . ?
C7 C8 H8 118.4 . . ?
N2 C9 C10 123.0(2) . . ?
N2 C9 H9 118.5 . . ?
C10 C9 H9 118.5 . . ?
C6 C10 C9 119.8(3) . . ?
C6 C10 H10 120.1 . . ?
C9 C10 H10 120.1 . . ?
C15 C11 C12 116.6(2) . . ?
C15 C11 P1 126.98(19) . . ?
C12 C11 P1 116.09(19) . . ?
C13 C12 C11 119.8(2) . . ?
C13 C12 H12 120.1 . . ?
C11 C12 H12 120.1 . . ?
N3 C13 C12 123.8(2) . . ?
N3 C13 H13 118.1 . . ?
C12 C13 H13 118.1 . . ?
N3 C14 C15 123.6(2) . . ?
N3 C14 H14 118.2 . . ?
C15 C14 H14 118.2 . . ?
C14 C15 C11 119.8(2) . . ?
C14 C15 H15 120.1 . . ?
C11 C15 H15 120.1 . . ?
N4 C16 C31 125.4(2) . . ?
N4 C16 C17 109.1(2) . . ?
C31 C16 C17 125.5(2) . . ?
C18 C17 C16 107.6(2) . . ?
C18 C17 H17 126.2 . . ?
C16 C17 H17 126.2 . . ?
C17 C18 C19 107.0(2) . . ?
C17 C18 H18 126.5 . . ?
C19 C18 H18 126.5 . . ?
N4 C19 C20 125.8(2) . . ?
N4 C19 C18 109.5(2) . . ?
C20 C19 C18 124.6(2) . . ?
C19 C20 C27 126.3(2) . . ?
C19 C20 C21 117.1(2) . . ?
C27 C20 C21 116.4(2) . . ?
C26 C21 C22 118.2(2) . . ?
C26 C21 C20 121.9(2) . . ?
C22 C21 C20 119.8(2) . . ?
C21 C22 C23 120.7(3) . . ?
C21 C22 H22 119.6 . . ?
C23 C22 H22 119.6 . . ?
C24 C23 C22 120.0(3) . . ?
C24 C23 H23 120.0 . . ?
C22 C23 H23 120.0 . . ?
C23 C24 C25 120.0(2) . . ?
C23 C24 H24 120.0 . . ?
C25 C24 H24 120.0 . . ?
C24 C25 C26 119.7(3) . . ?
C24 C25 H25 120.2 . . ?
C26 C25 H25 120.2 . . ?
C21 C26 C25 121.2(3) . . ?
C21 C26 H26 119.4 . . ?
C25 C26 H26 119.4 . . ?
N5 C27 C20 125.5(2) . . ?
N5 C27 C28 109.7(2) . . ?
C20 C27 C28 124.7(2) . . ?
C29 C28 C27 107.0(2) . . ?
C29 C28 H28 126.5 . . ?
C27 C28 H28 126.5 . . ?
C28 C29 C30 107.2(2) . . ?
C28 C29 H29 126.4 . . ?
C30 C29 H29 126.4 . . ?
N5 C30 C31 125.2(2) . 2_665 ?
N5 C30 C29 109.5(2) . . ?
C31 C30 C29 125.3(2) 2_665 . ?
C16 C31 C30 125.7(2) . 2_665 ?
C16 C31 C32 117.6(2) . . ?
C30 C31 C32 116.6(2) 2_665 . ?
C33 C32 C37 118.0(2) . . ?
C33 C32 C31 121.2(2) . . ?
C37 C32 C31 120.9(2) . . ?
C34 C33 C32 121.0(2) . . ?
C34 C33 H33 119.5 . . ?
C32 C33 H33 119.5 . . ?
C35 C34 C33 120.2(3) . . ?
C35 C34 H34 119.9 . . ?
C33 C34 H34 119.9 . . ?
C36 C35 C34 119.4(2) . . ?
C36 C35 H35 120.3 . . ?
C34 C35 H35 120.3 . . ?
C35 C36 C37 120.3(2) . . ?
C35 C36 H36 119.9 . . ?
C37 C36 H36 119.9 . . ?
C36 C37 C32 121.1(2) . . ?
C36 C37 H37 119.4 . . ?
C32 C37 H37 119.4 . . ?
N6 C38 C75 125.2(2) . . ?
N6 C38 C39 109.9(2) . . ?
C75 C38 C39 124.9(2) . . ?
C40 C39 C38 107.4(2) . . ?
C40 C39 H39 126.3 . . ?
C38 C39 H39 126.3 . . ?
C39 C40 C41 106.9(2) . . ?
C39 C40 H40 126.5 . . ?
C41 C40 H40 126.5 . . ?
N6 C41 C42 125.2(2) . . ?
N6 C41 C40 109.7(2) . . ?
C42 C41 C40 125.0(2) . . ?
C41 C42 C49 125.1(2) . . ?
C41 C42 C43 118.0(2) . . ?
C49 C42 C43 116.8(2) . . ?
C44 C43 C48 117.9(2) . . ?
C44 C43 C42 120.9(2) . . ?
C48 C43 C42 121.2(2) . . ?
C43 C44 C45 121.0(3) . . ?
C43 C44 H44 119.5 . . ?
C45 C44 H44 119.5 . . ?
C46 C45 C44 120.3(3) . . ?
C46 C45 H45 119.9 . . ?
C44 C45 H45 119.9 . . ?
C45 C46 C47 119.4(3) . . ?
C45 C46 H46 120.3 . . ?
C47 C46 H46 120.3 . . ?
C46 C47 C48 120.9(3) . . ?
C46 C47 H47 119.5 . . ?
C48 C47 H47 119.5 . . ?
C47 C48 C43 120.6(3) . . ?
C47 C48 H48 119.7 . . ?
C43 C48 H48 119.7 . . ?
N7 C49 C42 126.3(2) . . ?
N7 C49 C50 109.3(2) . . ?
C42 C49 C50 124.4(2) . . ?
C51 C50 C49 107.3(2) . . ?
C51 C50 H50 126.4 . . ?
C49 C50 H50 126.4 . . ?
C50 C51 C52 107.2(2) . . ?
C50 C51 H51 126.4 . . ?
C52 C51 H51 126.4 . . ?
N7 C52 C53 126.0(2) . . ?
N7 C52 C51 109.4(2) . . ?
C53 C52 C51 124.6(2) . . ?
C60 C53 C52 125.2(2) . . ?
C60 C53 C54 117.2(2) . . ?
C52 C53 C54 117.5(2) . . ?
C55 C54 C59 118.8(2) . . ?
C55 C54 C53 120.3(2) . . ?
C59 C54 C53 120.9(2) . . ?
C54 C55 C56 120.9(3) . . ?
C54 C55 H55 119.6 . . ?
C56 C55 H55 119.6 . . ?
C57 C56 C55 120.1(3) . . ?
C57 C56 H56 119.9 . . ?
C55 C56 H56 119.9 . . ?
C56 C57 C58 119.4(2) . . ?
C56 C57 H57 120.3 . . ?
C58 C57 H57 120.3 . . ?
C57 C58 C59 120.6(3) . . ?
C57 C58 H58 119.7 . . ?
C59 C58 H58 119.7 . . ?
C58 C59 C54 120.1(2) . . ?
C58 C59 H59 119.9 . . ?
C54 C59 H59 119.9 . . ?
N8 C60 C53 125.1(2) . . ?
N8 C60 C61 109.6(2) . . ?
C53 C60 C61 125.3(2) . . ?
C62 C61 C60 107.2(2) . . ?
C62 C61 H61 126.4 . . ?
C60 C61 H61 126.4 . . ?
C61 C62 C63 107.3(2) . . ?
C61 C62 H62 126.4 . . ?
C63 C62 H62 126.4 . . ?
N8 C63 C64 125.1(2) . . ?
N8 C63 C62 109.4(2) . . ?
C64 C63 C62 125.5(2) . . ?
C71 C64 C63 126.0(2) . . ?
C71 C64 C65 117.3(2) . . ?
C63 C64 C65 116.6(2) . . ?
C66 C65 C70 118.1(3) . . ?
C66 C65 C64 120.9(2) . . ?
C70 C65 C64 121.0(2) . . ?
C65 C66 C67 121.1(3) . . ?
C65 C66 H66 119.5 . . ?
C67 C66 H66 119.5 . . ?
C68 C67 C66 120.1(3) . . ?
C68 C67 H67 119.9 . . ?
C66 C67 H67 119.9 . . ?
C67 C68 C69 119.5(3) . . ?
C67 C68 H68 120.2 . . ?
C69 C68 H68 120.2 . . ?
C68 C69 C70 120.6(3) . . ?
C68 C69 H69 119.7 . . ?
C70 C69 H69 119.7 . . ?
C65 C70 C69 120.5(3) . . ?
C65 C70 H70 119.8 . . ?
C69 C70 H70 119.8 . . ?
N9 C71 C64 125.6(2) . . ?
N9 C71 C72 109.2(2) . . ?
C64 C71 C72 125.2(2) . . ?
C73 C72 C71 107.4(2) . . ?
C73 C72 H72 126.3 . . ?
C71 C72 H72 126.3 . . ?
C72 C73 C74 107.5(2) . . ?
C72 C73 H73 126.3 . . ?
C74 C73 H73 126.3 . . ?
N9 C74 C75 126.2(2) . . ?
N9 C74 C73 109.0(2) . . ?
C75 C74 C73 124.8(2) . . ?
C74 C75 C38 125.3(2) . . ?
C74 C75 C76 117.3(2) . . ?
C38 C75 C76 117.4(2) . . ?
C81 C76 C77 118.3(3) . . ?
C81 C76 C75 120.3(2) . . ?
C77 C76 C75 121.3(3) . . ?
C78 C77 C76 120.4(3) . . ?
C78 C77 H77 119.8 . . ?
C76 C77 H77 119.8 . . ?
C79 C78 C77 120.0(3) . . ?
C79 C78 H78 120.0 . . ?
C77 C78 H78 120.0 . . ?
C80 C79 C78 120.2(3) . . ?
C80 C79 H79 119.9 . . ?
C78 C79 H79 119.9 . . ?
C79 C80 C81 119.7(3) . . ?
C79 C80 H80 120.2 . . ?
C81 C80 H80 120.2 . . ?
C76 C81 C80 121.4(3) . . ?
C76 C81 H81 119.3 . . ?
C80 C81 H81 119.3 . . ?
N10 C82 C119 125.5(2) . . ?
N10 C82 C83 109.4(2) . . ?
C119 C82 C83 125.0(2) . . ?
C84 C83 C82 107.4(2) . . ?
C84 C83 H83 126.3 . . ?
C82 C83 H83 126.3 . . ?
C83 C84 C85 107.0(2) . . ?
C83 C84 H84 126.5 . . ?
C85 C84 H84 126.5 . . ?
N10 C85 C86 125.7(2) . . ?
N10 C85 C84 109.5(2) . . ?
C86 C85 C84 124.8(2) . . ?
C93 C86 C85 125.3(2) . . ?
C93 C86 C87 117.1(2) . . ?
C85 C86 C87 117.5(2) . . ?
C92 C87 C88 118.5(2) . . ?
C92 C87 C86 120.8(2) . . ?
C88 C87 C86 120.7(2) . . ?
C89 C88 C87 120.7(3) . . ?
C89 C88 H88 119.6 . . ?
C87 C88 H88 119.6 . . ?
C88 C89 C90 120.1(3) . . ?
C88 C89 H89 120.0 . . ?
C90 C89 H89 120.0 . . ?
C91 C90 C89 120.0(3) . . ?
C91 C90 H90 120.0 . . ?
C89 C90 H90 120.0 . . ?
C90 C91 C92 120.3(3) . . ?
C90 C91 H91 119.9 . . ?
C92 C91 H91 119.9 . . ?
C87 C92 C91 120.5(3) . . ?
C87 C92 H92 119.8 . . ?
C91 C92 H92 119.8 . . ?
N11 C93 C86 125.7(2) . . ?
N11 C93 C94 109.5(2) . . ?
C86 C93 C94 124.8(2) . . ?
C95 C94 C93 107.5(2) . . ?
C95 C94 H94 126.3 . . ?
C93 C94 H94 126.3 . . ?
C94 C95 C96 107.1(2) . . ?
C94 C95 H95 126.4 . . ?
C96 C95 H95 126.4 . . ?
N11 C96 C97 125.6(2) . . ?
N11 C96 C95 109.5(2) . . ?
C97 C96 C95 124.9(2) . . ?
C104 C97 C96 125.3(2) . . ?
C104 C97 C98 117.9(2) . . ?
C96 C97 C98 116.9(2) . . ?
C103 C98 C99 118.3(3) . . ?
C103 C98 C97 120.5(3) . . ?
C99 C98 C97 121.2(3) . . ?
C98 C99 C100 120.5(4) . . ?
C98 C99 H99 119.7 . . ?
C100 C99 H99 119.7 . . ?
C101 C100 C99 120.0(4) . . ?
C101 C100 H100 120.0 . . ?
C99 C100 H100 120.0 . . ?
C102 C101 C100 120.5(4) . . ?
C102 C101 H101 119.7 . . ?
C100 C101 H101 119.7 . . ?
C101 C102 C103 120.4(4) . . ?
C101 C102 H102 119.8 . . ?
C103 C102 H102 119.8 . . ?
C98 C103 C102 120.2(4) . . ?
C98 C103 H103 119.9 . . ?
C102 C103 H103 119.9 . . ?
N12 C104 C97 125.6(2) . . ?
N12 C104 C105 109.4(2) . . ?
C97 C104 C105 125.0(3) . . ?
C106 C105 C104 107.0(2) . . ?
C106 C105 H105 126.5 . . ?
C104 C105 H105 126.5 . . ?
C105 C106 C107 107.3(2) . . ?
C105 C106 H106 126.4 . . ?
C107 C106 H106 126.4 . . ?
N12 C107 C108 125.5(2) . . ?
N12 C107 C106 109.5(2) . . ?
C108 C107 C106 125.0(2) . . ?
C107 C108 C115 125.9(2) . . ?
C107 C108 C109 117.4(2) . . ?
C115 C108 C109 116.6(2) . . ?
C114 C109 C110 118.8(3) . . ?
C114 C109 C108 121.2(2) . . ?
C110 C109 C108 120.0(2) . . ?
C111 C110 C109 120.7(3) . . ?
C111 C110 H110 119.6 . . ?
C109 C110 H110 119.6 . . ?
C110 C111 C112 120.1(3) . . ?
C110 C111 H111 119.9 . . ?
C112 C111 H111 119.9 . . ?
C113 C112 C111 119.6(3) . . ?
C113 C112 H112 120.2 . . ?
C111 C112 H112 120.2 . . ?
C112 C113 C114 120.5(3) . . ?
C112 C113 H113 119.7 . . ?
C114 C113 H113 119.7 . . ?
C109 C114 C113 120.2(3) . . ?
C109 C114 H114 119.9 . . ?
C113 C114 H114 119.9 . . ?
N13 C115 C108 125.7(2) . . ?
N13 C115 C116 109.6(2) . . ?
C108 C115 C116 124.7(2) . . ?
C117 C116 C115 107.1(2) . . ?
C117 C116 H116 126.5 . . ?
C115 C116 H116 126.5 . . ?
C116 C117 C118 107.5(2) . . ?
C116 C117 H117 126.2 . . ?
C118 C117 H117 126.2 . . ?
N13 C118 C119 125.1(2) . . ?
N13 C118 C117 109.2(2) . . ?
C119 C118 C117 125.6(2) . . ?
C82 C119 C118 125.4(2) . . ?
C82 C119 C120 118.1(2) . . ?
C118 C119 C120 116.5(2) . . ?
C121 C120 C125 118.2(2) . . ?
C121 C120 C119 120.8(2) . . ?
C125 C120 C119 121.0(2) . . ?
C122 C121 C120 120.5(3) . . ?
C122 C121 H121 119.8 . . ?
C120 C121 H121 119.8 . . ?
C123 C122 C121 120.3(3) . . ?
C123 C122 H122 119.8 . . ?
C121 C122 H122 119.8 . . ?
C124 C123 C122 119.8(3) . . ?
C124 C123 H123 120.1 . . ?
C122 C123 H123 120.1 . . ?
C123 C124 C125 120.2(3) . . ?
C123 C124 H124 119.9 . . ?
C125 C124 H124 119.9 . . ?
C124 C125 C120 121.0(3) . . ?
C124 C125 H125 119.5 . . ?
C120 C125 H125 119.5 . . ?

loop_
_geom_bond_atom_site_label_1
_geom_bond_atom_site_label_2
_geom_bond_distance
_geom_bond_site_symmetry_2
_geom_bond_publ_flag
Zn1 N4 2.0609(19) . ?
Zn1 N4 2.0609(19) 2_665 ?
Zn1 N5 2.0625(19) 2_665 ?
Zn1 N5 2.0625(19) . ?
Zn1 N1 2.474(2) 2_665 ?
Zn1 N1 2.474(2) . ?
Zn2 N7 2.060(2) . ?
Zn2 N9 2.065(2) . ?
Zn2 N6 2.066(2) . ?
Zn2 N8 2.074(2) . ?
Zn2 N2 2.206(2) . ?
Zn3 N11 2.063(2) . ?
Zn3 N12 2.066(2) . ?
Zn3 N13 2.072(2) . ?
Zn3 N10 2.085(2) . ?
Zn3 N3 2.193(2) . ?
P1 O1 1.418(5) . ?
P1 C6 1.825(3) . ?
P1 C11 1.829(3) . ?
P1 C1 1.836(3) . ?
N1 C4 1.328(3) . ?
N1 C3 1.336(3) . ?
N2 C9 1.332(3) . ?
N2 C8 1.338(3) . ?
N3 C13 1.333(3) . ?
N3 C14 1.338(3) . ?
N4 C16 1.374(3) . ?
N4 C19 1.376(3) . ?
N5 C27 1.371(3) . ?
N5 C30 1.373(3) . ?
N6 C38 1.375(3) . ?
N6 C41 1.381(3) . ?
N7 C49 1.372(3) . ?
N7 C52 1.374(3) . ?
N8 C60 1.377(3) . ?
N8 C63 1.379(3) . ?
N9 C74 1.375(3) . ?
N9 C71 1.380(3) . ?
N10 C82 1.374(3) . ?
N10 C85 1.378(3) . ?
N11 C96 1.378(3) . ?
N11 C93 1.378(3) . ?
N12 C104 1.373(3) . ?
N12 C107 1.375(3) . ?
N13 C115 1.374(3) . ?
N13 C118 1.381(3) . ?
C1 C5 1.382(3) . ?
C1 C2 1.385(4) . ?
C2 C3 1.393(4) . ?
C2 H2 0.9500 . ?
C3 H3 0.9500 . ?
C4 C5 1.392(4) . ?
C4 H4 0.9500 . ?
C5 H5 0.9500 . ?
C6 C10 1.384(4) . ?
C6 C7 1.385(4) . ?
C7 C8 1.387(4) . ?
C7 H7 0.9500 . ?
C8 H8 0.9500 . ?
C9 C10 1.387(4) . ?
C9 H9 0.9500 . ?
C10 H10 0.9500 . ?
C11 C15 1.385(4) . ?
C11 C12 1.393(4) . ?
C12 C13 1.378(4) . ?
C12 H12 0.9500 . ?
C13 H13 0.9500 . ?
C14 C15 1.384(4) . ?
C14 H14 0.9500 . ?
C15 H15 0.9500 . ?
C16 C31 1.405(3) . ?
C16 C17 1.445(3) . ?
C17 C18 1.349(4) . ?
C17 H17 0.9500 . ?
C18 C19 1.443(3) . ?
C18 H18 0.9500 . ?
C19 C20 1.404(3) . ?
C20 C27 1.410(3) . ?
C20 C21 1.506(3) . ?
C21 C26 1.384(4) . ?
C21 C22 1.387(4) . ?
C22 C23 1.388(4) . ?
C22 H22 0.9500 . ?
C23 C24 1.375(4) . ?
C23 H23 0.9500 . ?
C24 C25 1.378(4) . ?
C24 H24 0.9500 . ?
C25 C26 1.385(4) . ?
C25 H25 0.9500 . ?
C26 H26 0.9500 . ?
C27 C28 1.439(3) . ?
C28 C29 1.354(3) . ?
C28 H28 0.9500 . ?
C29 C30 1.440(3) . ?
C29 H29 0.9500 . ?
C30 C31 1.414(3) 2_665 ?
C31 C30 1.414(3) 2_665 ?
C31 C32 1.505(3) . ?
C32 C33 1.392(3) . ?
C32 C37 1.393(3) . ?
C33 C34 1.388(4) . ?
C33 H33 0.9500 . ?
C34 C35 1.386(4) . ?
C34 H34 0.9500 . ?
C35 C36 1.382(4) . ?
C35 H35 0.9500 . ?
C36 C37 1.384(4) . ?
C36 H36 0.9500 . ?
C37 H37 0.9500 . ?
C38 C75 1.410(3) . ?
C38 C39 1.436(3) . ?
C39 C40 1.354(4) . ?
C39 H39 0.9500 . ?
C40 C41 1.441(3) . ?
C40 H40 0.9500 . ?
C41 C42 1.410(3) . ?
C42 C49 1.410(4) . ?
C42 C43 1.494(3) . ?
C43 C44 1.393(4) . ?
C43 C48 1.395(4) . ?
C44 C45 1.393(4) . ?
C44 H44 0.9500 . ?
C45 C46 1.374(5) . ?
C45 H45 0.9500 . ?
C46 C47 1.375(4) . ?
C46 H46 0.9500 . ?
C47 C48 1.385(4) . ?
C47 H47 0.9500 . ?
C48 H48 0.9500 . ?
C49 C50 1.442(4) . ?
C50 C51 1.351(4) . ?
C50 H50 0.9500 . ?
C51 C52 1.439(4) . ?
C51 H51 0.9500 . ?
C52 C53 1.407(4) . ?
C53 C60 1.406(3) . ?
C53 C54 1.502(3) . ?
C54 C55 1.384(4) . ?
C54 C59 1.397(4) . ?
C55 C56 1.390(4) . ?
C55 H55 0.9500 . ?
C56 C57 1.383(4) . ?
C56 H56 0.9500 . ?
C57 C58 1.385(4) . ?
C57 H57 0.9500 . ?
C58 C59 1.388(4) . ?
C58 H58 0.9500 . ?
C59 H59 0.9500 . ?
C60 C61 1.438(3) . ?
C61 C62 1.355(4) . ?
C61 H61 0.9500 . ?
C62 C63 1.439(4) . ?
C62 H62 0.9500 . ?
C63 C64 1.400(3) . ?
C64 C71 1.398(4) . ?
C64 C65 1.508(3) . ?
C65 C66 1.367(4) . ?
C65 C70 1.378(4) . ?
C66 C67 1.394(4) . ?
C66 H66 0.9500 . ?
C67 C68 1.356(5) . ?
C67 H67 0.9500 . ?
C68 C69 1.360(5) . ?
C68 H68 0.9500 . ?
C69 C70 1.390(4) . ?
C69 H69 0.9500 . ?
C70 H70 0.9500 . ?
C71 C72 1.450(4) . ?
C72 C73 1.344(4) . ?
C72 H72 0.9500 . ?
C73 C74 1.455(4) . ?
C73 H73 0.9500 . ?
C74 C75 1.400(4) . ?
C75 C76 1.502(3) . ?
C76 C81 1.377(4) . ?
C76 C77 1.392(4) . ?
C77 C78 1.388(4) . ?
C77 H77 0.9500 . ?
C78 C79 1.381(5) . ?
C78 H78 0.9500 . ?
C79 C80 1.364(5) . ?
C79 H79 0.9500 . ?
C80 C81 1.389(4) . ?
C80 H80 0.9500 . ?
C81 H81 0.9500 . ?
C82 C119 1.405(4) . ?
C82 C83 1.447(4) . ?
C83 C84 1.351(4) . ?
C83 H83 0.9500 . ?
C84 C85 1.447(3) . ?
C84 H84 0.9500 . ?
C85 C86 1.411(4) . ?
C86 C93 1.404(4) . ?
C86 C87 1.502(4) . ?
C87 C92 1.390(4) . ?
C87 C88 1.398(4) . ?
C88 C89 1.382(4) . ?
C88 H88 0.9500 . ?
C89 C90 1.384(4) . ?
C89 H89 0.9500 . ?
C90 C91 1.375(4) . ?
C90 H90 0.9500 . ?
C91 C92 1.392(4) . ?
C91 H91 0.9500 . ?
C92 H92 0.9500 . ?
C93 C94 1.443(4) . ?
C94 C95 1.347(4) . ?
C94 H94 0.9500 . ?
C95 C96 1.446(4) . ?
C95 H95 0.9500 . ?
C96 C97 1.407(4) . ?
C97 C104 1.398(4) . ?
C97 C98 1.503(4) . ?
C98 C103 1.378(5) . ?
C98 C99 1.386(4) . ?
C99 C100 1.393(5) . ?
C99 H99 0.9500 . ?
C100 C101 1.354(6) . ?
C100 H100 0.9500 . ?
C101 C102 1.352(6) . ?
C101 H101 0.9500 . ?
C102 C103 1.399(5) . ?
C102 H102 0.9500 . ?
C103 H103 0.9500 . ?
C104 C105 1.449(4) . ?
C105 C106 1.356(4) . ?
C105 H105 0.9500 . ?
C106 C107 1.442(4) . ?
C106 H106 0.9500 . ?
C107 C108 1.394(4) . ?
C108 C115 1.409(4) . ?
C108 C109 1.503(4) . ?
C109 C114 1.390(4) . ?
C109 C110 1.391(4) . ?
C110 C111 1.385(4) . ?
C110 H110 0.9500 . ?
C111 C112 1.387(4) . ?
C111 H111 0.9500 . ?
C112 C113 1.376(4) . ?
C112 H112 0.9500 . ?
C113 C114 1.393(4) . ?
C113 H113 0.9500 . ?
C114 H114 0.9500 . ?
C115 C116 1.445(4) . ?
C116 C117 1.350(4) . ?
C116 H116 0.9500 . ?
C117 C118 1.443(4) . ?
C117 H117 0.9500 . ?
C118 C119 1.406(3) . ?
C119 C120 1.499(3) . ?
C120 C121 1.392(4) . ?
C120 C125 1.395(4) . ?
C121 C122 1.387(4) . ?
C121 H121 0.9500 . ?
C122 C123 1.381(4) . ?
C122 H122 0.9500 . ?
C123 C124 1.375(4) . ?
C123 H123 0.9500 . ?
C124 C125 1.379(4) . ?
C124 H124 0.9500 . ?
C125 H125 0.9500 . ?

loop_
_geom_torsion_atom_site_label_1
_geom_torsion_atom_site_label_2
_geom_torsion_atom_site_label_3
_geom_torsion_atom_site_label_4
_geom_torsion
_geom_torsion_site_symmetry_1
_geom_torsion_site_symmetry_2
_geom_torsion_site_symmetry_3
_geom_torsion_site_symmetry_4
_geom_torsion_publ_flag
N4 Zn1 N1 C4 -146.3(2) . . . . ?
N4 Zn1 N1 C4 33.7(2) 2_665 . . . ?
N5 Zn1 N1 C4 -57.0(2) 2_665 . . . ?
N5 Zn1 N1 C4 123.0(2) . . . . ?
N4 Zn1 N1 C3 40.3(2) . . . . ?
N4 Zn1 N1 C3 -139.7(2) 2_665 . . . ?
N5 Zn1 N1 C3 129.6(2) 2_665 . . . ?
N5 Zn1 N1 C3 -50.4(2) . . . . ?
N7 Zn2 N2 C9 -86.1(2) . . . . ?
N9 Zn2 N2 C9 94.8(2) . . . . ?
N6 Zn2 N2 C9 4.3(2) . . . . ?
N8 Zn2 N2 C9 -175.4(2) . . . . ?
N7 Zn2 N2 C8 90.2(2) . . . . ?
N9 Zn2 N2 C8 -88.9(2) . . . . ?
N6 Zn2 N2 C8 -179.44(19) . . . . ?
N8 Zn2 N2 C8 0.8(2) . . . . ?
N11 Zn3 N3 C13 161.4(2) . . . . ?
N12 Zn3 N3 C13 -108.9(2) . . . . ?
N13 Zn3 N3 C13 -19.3(2) . . . . ?
N10 Zn3 N3 C13 69.7(2) . . . . ?
N11 Zn3 N3 C14 -23.9(2) . . . . ?
N12 Zn3 N3 C14 65.8(2) . . . . ?
N13 Zn3 N3 C14 155.4(2) . . . . ?
N10 Zn3 N3 C14 -115.6(2) . . . . ?
N5 Zn1 N4 C16 -3.3(2) 2_665 . . . ?
N5 Zn1 N4 C16 176.7(2) . . . . ?
N1 Zn1 N4 C16 -92.8(2) 2_665 . . . ?
N1 Zn1 N4 C16 87.2(2) . . . . ?
N5 Zn1 N4 C19 -171.80(19) 2_665 . . . ?
N5 Zn1 N4 C19 8.20(19) . . . . ?
N1 Zn1 N4 C19 98.78(19) 2_665 . . . ?
N1 Zn1 N4 C19 -81.21(19) . . . . ?
N4 Zn1 N5 C27 -8.49(19) . . . . ?
N4 Zn1 N5 C27 171.50(19) 2_665 . . . ?
N1 Zn1 N5 C27 -101.22(19) 2_665 . . . ?
N1 Zn1 N5 C27 78.78(19) . . . . ?
N4 Zn1 N5 C30 -178.33(19) . . . . ?
N4 Zn1 N5 C30 1.67(19) 2_665 . . . ?
N1 Zn1 N5 C30 88.94(19) 2_665 . . . ?
N1 Zn1 N5 C30 -91.06(19) . . . . ?
N7 Zn2 N6 C38 -171.9(2) . . . . ?
N9 Zn2 N6 C38 -9.4(2) . . . . ?
N8 Zn2 N6 C38 -90.0(4) . . . . ?
N2 Zn2 N6 C38 91.2(2) . . . . ?
N7 Zn2 N6 C41 9.8(2) . . . . ?
N9 Zn2 N6 C41 172.3(2) . . . . ?
N8 Zn2 N6 C41 91.7(4) . . . . ?
N2 Zn2 N6 C41 -87.1(2) . . . . ?
N9 Zn2 N7 C49 -93.5(3) . . . . ?
N6 Zn2 N7 C49 -9.4(2) . . . . ?
N8 Zn2 N7 C49 -175.9(2) . . . . ?
N2 Zn2 N7 C49 89.4(2) . . . . ?
N9 Zn2 N7 C52 95.1(3) . . . . ?
N6 Zn2 N7 C52 179.2(2) . . . . ?
N8 Zn2 N7 C52 12.8(2) . . . . ?
N2 Zn2 N7 C52 -82.0(2) . . . . ?
N7 Zn2 N8 C60 -18.7(2) . . . . ?
N9 Zn2 N8 C60 178.7(2) . . . . ?
N6 Zn2 N8 C60 -100.6(4) . . . . ?
N2 Zn2 N8 C60 78.2(2) . . . . ?
N7 Zn2 N8 C63 -178.6(2) . . . . ?
N9 Zn2 N8 C63 18.8(2) . . . . ?
N6 Zn2 N8 C63 99.4(4) . . . . ?
N2 Zn2 N8 C63 -81.8(2) . . . . ?
N7 Zn2 N9 C74 95.1(3) . . . . ?
N6 Zn2 N9 C74 10.9(2) . . . . ?
N8 Zn2 N9 C74 177.4(2) . . . . ?
N2 Zn2 N9 C74 -87.9(2) . . . . ?
N7 Zn2 N9 C71 -96.1(3) . . . . ?
N6 Zn2 N9 C71 179.7(2) . . . . ?
N8 Zn2 N9 C71 -13.7(2) . . . . ?
N2 Zn2 N9 C71 81.0(2) . . . . ?
N11 Zn3 N10 C82 176.0(2) . . . . ?
N12 Zn3 N10 C82 94.5(3) . . . . ?
N13 Zn3 N10 C82 14.1(2) . . . . ?
N3 Zn3 N10 C82 -80.8(2) . . . . ?
N11 Zn3 N10 C85 -8.9(2) . . . . ?
N12 Zn3 N10 C85 -90.4(3) . . . . ?
N13 Zn3 N10 C85 -170.7(2) . . . . ?
N3 Zn3 N10 C85 94.4(2) . . . . ?
N12 Zn3 N11 C96 -14.1(2) . . . . ?
N13 Zn3 N11 C96 -97.6(3) . . . . ?
N10 Zn3 N11 C96 -177.3(2) . . . . ?
N3 Zn3 N11 C96 80.1(2) . . . . ?
N12 Zn3 N11 C93 172.1(2) . . . . ?
N13 Zn3 N11 C93 88.6(3) . . . . ?
N10 Zn3 N11 C93 8.9(2) . . . . ?
N3 Zn3 N11 C93 -93.7(2) . . . . ?
N11 Zn3 N12 C104 18.0(2) . . . . ?
N13 Zn3 N12 C104 179.7(2) . . . . ?
N10 Zn3 N12 C104 99.5(3) . . . . ?
N3 Zn3 N12 C104 -85.1(2) . . . . ?
N11 Zn3 N12 C107 -178.2(2) . . . . ?
N13 Zn3 N12 C107 -16.5(2) . . . . ?
N10 Zn3 N12 C107 -96.7(3) . . . . ?
N3 Zn3 N12 C107 78.7(2) . . . . ?
N11 Zn3 N13 C115 97.4(3) . . . . ?
N12 Zn3 N13 C115 14.0(2) . . . . ?
N10 Zn3 N13 C115 177.3(2) . . . . ?
N3 Zn3 N13 C115 -80.3(2) . . . . ?
N11 Zn3 N13 C118 -93.7(3) . . . . ?
N12 Zn3 N13 C118 -177.1(2) . . . . ?
N10 Zn3 N13 C118 -13.8(2) . . . . ?
N3 Zn3 N13 C118 88.6(2) . . . . ?
O1 P1 C1 C5 -151.3(3) . . . . ?
C6 P1 C1 C5 87.2(2) . . . . ?
C11 P1 C1 C5 -23.5(3) . . . . ?
O1 P1 C1 C2 27.7(3) . . . . ?
C6 P1 C1 C2 -93.8(2) . . . . ?
C11 P1 C1 C2 155.6(2) . . . . ?
C5 C1 C2 C3 -0.5(4) . . . . ?
P1 C1 C2 C3 -179.6(2) . . . . ?
C4 N1 C3 C2 -2.3(4) . . . . ?
Zn1 N1 C3 C2 171.5(2) . . . . ?
C1 C2 C3 N1 2.2(5) . . . . ?
C3 N1 C4 C5 0.7(4) . . . . ?
Zn1 N1 C4 C5 -172.94(19) . . . . ?
C2 C1 C5 C4 -0.9(4) . . . . ?
P1 C1 C5 C4 178.06(19) . . . . ?
N1 C4 C5 C1 0.9(4) . . . . ?
O1 P1 C6 C10 -15.2(3) . . . . ?
C11 P1 C6 C10 -145.9(2) . . . . ?
C1 P1 C6 C10 106.0(2) . . . . ?
O1 P1 C6 C7 167.4(3) . . . . ?
C11 P1 C6 C7 36.7(3) . . . . ?
C1 P1 C6 C7 -71.3(2) . . . . ?
C10 C6 C7 C8 0.6(4) . . . . ?
P1 C6 C7 C8 178.0(2) . . . . ?
C9 N2 C8 C7 0.6(4) . . . . ?
Zn2 N2 C8 C7 -175.8(2) . . . . ?
C6 C7 C8 N2 -1.1(4) . . . . ?
C8 N2 C9 C10 0.2(4) . . . . ?
Zn2 N2 C9 C10 176.7(2) . . . . ?
C7 C6 C10 C9 0.2(4) . . . . ?
P1 C6 C10 C9 -177.5(2) . . . . ?
N2 C9 C10 C6 -0.6(5) . . . . ?
O1 P1 C11 C15 -104.4(3) . . . . ?
C6 P1 C11 C15 24.0(3) . . . . ?
C1 P1 C11 C15 130.8(2) . . . . ?
O1 P1 C11 C12 68.2(3) . . . . ?
C6 P1 C11 C12 -163.4(2) . . . . ?
C1 P1 C11 C12 -56.6(2) . . . . ?
C15 C11 C12 C13 -2.5(4) . . . . ?
P1 C11 C12 C13 -175.9(2) . . . . ?
C14 N3 C13 C12 0.7(4) . . . . ?
Zn3 N3 C13 C12 175.8(2) . . . . ?
C11 C12 C13 N3 1.1(5) . . . . ?
C13 N3 C14 C15 -1.0(4) . . . . ?
Zn3 N3 C14 C15 -175.9(2) . . . . ?
N3 C14 C15 C11 -0.5(5) . . . . ?
C12 C11 C15 C14 2.2(4) . . . . ?
P1 C11 C15 C14 174.8(2) . . . . ?
C19 N4 C16 C31 176.1(2) . . . . ?
Zn1 N4 C16 C31 5.9(3) . . . . ?
C19 N4 C16 C17 -1.0(3) . . . . ?
Zn1 N4 C16 C17 -171.14(16) . . . . ?
N4 C16 C17 C18 1.2(3) . . . . ?
C31 C16 C17 C18 -175.9(2) . . . . ?
C16 C17 C18 C19 -0.9(3) . . . . ?
C16 N4 C19 C20 -176.3(2) . . . . ?
Zn1 N4 C19 C20 -5.9(3) . . . . ?
C16 N4 C19 C18 0.4(3) . . . . ?
Zn1 N4 C19 C18 170.79(16) . . . . ?
C17 C18 C19 N4 0.3(3) . . . . ?
C17 C18 C19 C20 177.0(2) . . . . ?
N4 C19 C20 C27 0.3(4) . . . . ?
C18 C19 C20 C27 -175.8(2) . . . . ?
N4 C19 C20 C21 174.8(2) . . . . ?
C18 C19 C20 C21 -1.3(4) . . . . ?
C19 C20 C21 C26 104.3(3) . . . . ?
C27 C20 C21 C26 -80.7(3) . . . . ?
C19 C20 C21 C22 -77.6(3) . . . . ?
C27 C20 C21 C22 97.5(3) . . . . ?
C26 C21 C22 C23 2.1(4) . . . . ?
C20 C21 C22 C23 -176.1(2) . . . . ?
C21 C22 C23 C24 0.4(4) . . . . ?
C22 C23 C24 C25 -2.1(4) . . . . ?
C23 C24 C25 C26 1.2(4) . . . . ?
C22 C21 C26 C25 -3.0(4) . . . . ?
C20 C21 C26 C25 175.1(2) . . . . ?
C24 C25 C26 C21 1.4(4) . . . . ?
C30 N5 C27 C20 178.0(2) . . . . ?
Zn1 N5 C27 C20 6.4(3) . . . . ?
C30 N5 C27 C28 0.2(3) . . . . ?
Zn1 N5 C27 C28 -171.39(16) . . . . ?
C19 C20 C27 N5 -0.6(4) . . . . ?
C21 C20 C27 N5 -175.2(2) . . . . ?
C19 C20 C27 C28 176.9(2) . . . . ?
C21 C20 C27 C28 2.3(4) . . . . ?
N5 C27 C28 C29 -0.3(3) . . . . ?
C20 C27 C28 C29 -178.1(2) . . . . ?
C27 C28 C29 C30 0.3(3) . . . . ?
C27 N5 C30 C31 -176.1(2) . . . 2_665 ?
Zn1 N5 C30 C31 -4.7(3) . . . 2_665 ?
C27 N5 C30 C29 0.0(3) . . . . ?
Zn1 N5 C30 C29 171.41(16) . . . . ?
C28 C29 C30 N5 -0.2(3) . . . . ?
C28 C29 C30 C31 175.9(2) . . . 2_665 ?
N4 C16 C31 C30 -2.9(4) . . . 2_665 ?
C17 C16 C31 C30 173.8(2) . . . 2_665 ?
N4 C16 C31 C32 176.9(2) . . . . ?
C17 C16 C31 C32 -6.4(4) . . . . ?
C16 C31 C32 C33 119.9(3) . . . . ?
C30 C31 C32 C33 -60.3(3) 2_665 . . . ?
C16 C31 C32 C37 -61.7(3) . . . . ?
C30 C31 C32 C37 118.1(3) 2_665 . . . ?
C37 C32 C33 C34 -2.0(4) . . . . ?
C31 C32 C33 C34 176.5(2) . . . . ?
C32 C33 C34 C35 0.5(4) . . . . ?
C33 C34 C35 C36 1.1(4) . . . . ?
C34 C35 C36 C37 -1.2(4) . . . . ?
C35 C36 C37 C32 -0.3(4) . . . . ?
C33 C32 C37 C36 1.9(4) . . . . ?
C31 C32 C37 C36 -176.5(2) . . . . ?
C41 N6 C38 C75 -176.9(2) . . . . ?
Zn2 N6 C38 C75 4.5(4) . . . . ?
C41 N6 C38 C39 0.6(3) . . . . ?
Zn2 N6 C38 C39 -177.96(16) . . . . ?
N6 C38 C39 C40 -0.2(3) . . . . ?
C75 C38 C39 C40 177.3(2) . . . . ?
C38 C39 C40 C41 -0.4(3) . . . . ?
C38 N6 C41 C42 175.4(2) . . . . ?
Zn2 N6 C41 C42 -6.0(4) . . . . ?
C38 N6 C41 C40 -0.9(3) . . . . ?
Zn2 N6 C41 C40 177.74(16) . . . . ?
C39 C40 C41 N6 0.8(3) . . . . ?
C39 C40 C41 C42 -175.5(2) . . . . ?
N6 C41 C42 C49 -2.4(4) . . . . ?
C40 C41 C42 C49 173.3(2) . . . . ?
N6 C41 C42 C43 178.9(2) . . . . ?
C40 C41 C42 C43 -5.4(4) . . . . ?
C41 C42 C43 C44 109.1(3) . . . . ?
C49 C42 C43 C44 -69.7(3) . . . . ?
C41 C42 C43 C48 -72.7(3) . . . . ?
C49 C42 C43 C48 108.5(3) . . . . ?
C48 C43 C44 C45 -0.3(4) . . . . ?
C42 C43 C44 C45 177.9(3) . . . . ?
C43 C44 C45 C46 -0.4(5) . . . . ?
C44 C45 C46 C47 0.6(5) . . . . ?
C45 C46 C47 C48 -0.2(4) . . . . ?
C46 C47 C48 C43 -0.5(4) . . . . ?
C44 C43 C48 C47 0.8(4) . . . . ?
C42 C43 C48 C47 -177.5(2) . . . . ?
C52 N7 C49 C42 178.1(2) . . . . ?
Zn2 N7 C49 C42 5.3(4) . . . . ?
C52 N7 C49 C50 -0.5(3) . . . . ?
Zn2 N7 C49 C50 -173.24(17) . . . . ?
C41 C42 C49 N7 2.8(4) . . . . ?
C43 C42 C49 N7 -178.5(2) . . . . ?
C41 C42 C49 C50 -178.8(2) . . . . ?
C43 C42 C49 C50 -0.1(4) . . . . ?
N7 C49 C50 C51 -0.4(3) . . . . ?
C42 C49 C50 C51 -179.0(2) . . . . ?
C49 C50 C51 C52 1.1(3) . . . . ?
C49 N7 C52 C53 -177.5(2) . . . . ?
Zn2 N7 C52 C53 -4.7(4) . . . . ?
C49 N7 C52 C51 1.2(3) . . . . ?
Zn2 N7 C52 C51 173.93(17) . . . . ?
C50 C51 C52 N7 -1.5(3) . . . . ?
C50 C51 C52 C53 177.2(3) . . . . ?
N7 C52 C53 C60 -3.9(4) . . . . ?
C51 C52 C53 C60 177.6(3) . . . . ?
N7 C52 C53 C54 174.9(2) . . . . ?
C51 C52 C53 C54 -3.5(4) . . . . ?
C60 C53 C54 C55 112.3(3) . . . . ?
C52 C53 C54 C55 -66.6(3) . . . . ?
C60 C53 C54 C59 -66.0(3) . . . . ?
C52 C53 C54 C59 115.0(3) . . . . ?
C59 C54 C55 C56 -1.0(4) . . . . ?
C53 C54 C55 C56 -179.4(2) . . . . ?
C54 C55 C56 C57 -0.4(4) . . . . ?
C55 C56 C57 C58 1.2(4) . . . . ?
C56 C57 C58 C59 -0.7(4) . . . . ?
C57 C58 C59 C54 -0.7(4) . . . . ?
C55 C54 C59 C58 1.6(4) . . . . ?
C53 C54 C59 C58 179.9(2) . . . . ?
C63 N8 C60 C53 -179.6(2) . . . . ?
Zn2 N8 C60 C53 17.4(4) . . . . ?
C63 N8 C60 C61 0.9(3) . . . . ?
Zn2 N8 C60 C61 -162.17(17) . . . . ?
C52 C53 C60 N8 -3.0(4) . . . . ?
C54 C53 C60 N8 178.2(2) . . . . ?
C52 C53 C60 C61 176.5(2) . . . . ?
C54 C53 C60 C61 -2.3(4) . . . . ?
N8 C60 C61 C62 -0.8(3) . . . . ?
C53 C60 C61 C62 179.6(3) . . . . ?
C60 C61 C62 C63 0.4(3) . . . . ?
C60 N8 C63 C64 179.8(2) . . . . ?
Zn2 N8 C63 C64 -17.1(4) . . . . ?
C60 N8 C63 C62 -0.6(3) . . . . ?
Zn2 N8 C63 C62 162.49(17) . . . . ?
C61 C62 C63 N8 0.1(3) . . . . ?
C61 C62 C63 C64 179.7(2) . . . . ?
N8 C63 C64 C71 3.1(4) . . . . ?
C62 C63 C64 C71 -176.4(3) . . . . ?
N8 C63 C64 C65 -177.2(2) . . . . ?
C62 C63 C64 C65 3.3(4) . . . . ?
C71 C64 C65 C66 98.1(3) . . . . ?
C63 C64 C65 C66 -81.6(3) . . . . ?
C71 C64 C65 C70 -83.8(3) . . . . ?
C63 C64 C65 C70 96.4(3) . . . . ?
C70 C65 C66 C67 1.9(5) . . . . ?
C64 C65 C66 C67 -179.9(3) . . . . ?
C65 C66 C67 C68 -0.4(5) . . . . ?
C66 C67 C68 C69 -1.5(5) . . . . ?
C67 C68 C69 C70 1.7(6) . . . . ?
C66 C65 C70 C69 -1.7(5) . . . . ?
C64 C65 C70 C69 -179.8(3) . . . . ?
C68 C69 C70 C65 -0.1(6) . . . . ?
C74 N9 C71 C64 176.9(2) . . . . ?
Zn2 N9 C71 C64 6.3(4) . . . . ?
C74 N9 C71 C72 -0.9(3) . . . . ?
Zn2 N9 C71 C72 -171.50(17) . . . . ?
C63 C64 C71 N9 2.8(4) . . . . ?
C65 C64 C71 N9 -176.9(2) . . . . ?
C63 C64 C71 C72 -179.7(3) . . . . ?
C65 C64 C71 C72 0.6(4) . . . . ?
N9 C71 C72 C73 0.8(3) . . . . ?
C64 C71 C72 C73 -177.0(3) . . . . ?
C71 C72 C73 C74 -0.4(3) . . . . ?
C71 N9 C74 C75 -178.6(3) . . . . ?
Zn2 N9 C74 C75 -8.0(4) . . . . ?
C71 N9 C74 C73 0.6(3) . . . . ?
Zn2 N9 C74 C73 171.23(17) . . . . ?
C72 C73 C74 N9 -0.1(3) . . . . ?
C72 C73 C74 C75 179.1(3) . . . . ?
N9 C74 C75 C38 -1.3(4) . . . . ?
C73 C74 C75 C38 179.6(3) . . . . ?
N9 C74 C75 C76 177.3(2) . . . . ?
C73 C74 C75 C76 -1.9(4) . . . . ?
N6 C38 C75 C74 3.1(4) . . . . ?
C39 C38 C75 C74 -174.0(3) . . . . ?
N6 C38 C75 C76 -175.4(2) . . . . ?
C39 C38 C75 C76 7.5(4) . . . . ?
C74 C75 C76 C81 -104.5(3) . . . . ?
C38 C75 C76 C81 74.2(3) . . . . ?
C74 C75 C76 C77 74.6(3) . . . . ?
C38 C75 C76 C77 -106.8(3) . . . . ?
C81 C76 C77 C78 0.3(4) . . . . ?
C75 C76 C77 C78 -178.8(3) . . . . ?
C76 C77 C78 C79 -0.3(5) . . . . ?
C77 C78 C79 C80 0.0(5) . . . . ?
C78 C79 C80 C81 0.2(5) . . . . ?
C77 C76 C81 C80 -0.1(4) . . . . ?
C75 C76 C81 C80 179.0(3) . . . . ?
C79 C80 C81 C76 -0.1(5) . . . . ?
C85 N10 C82 C119 176.3(2) . . . . ?
Zn3 N10 C82 C119 -7.8(3) . . . . ?
C85 N10 C82 C83 -0.9(3) . . . . ?
Zn3 N10 C82 C83 175.07(16) . . . . ?
N10 C82 C83 C84 1.2(3) . . . . ?
C119 C82 C83 C84 -176.0(2) . . . . ?
C82 C83 C84 C85 -1.0(3) . . . . ?
C82 N10 C85 C86 -178.4(2) . . . . ?
Zn3 N10 C85 C86 5.7(3) . . . . ?
C82 N10 C85 C84 0.3(3) . . . . ?
Zn3 N10 C85 C84 -175.69(16) . . . . ?
C83 C84 C85 N10 0.5(3) . . . . ?
C83 C84 C85 C86 179.1(2) . . . . ?
N10 C85 C86 C93 1.5(4) . . . . ?
C84 C85 C86 C93 -176.9(2) . . . . ?
N10 C85 C86 C87 -179.9(2) . . . . ?
C84 C85 C86 C87 1.7(4) . . . . ?
C93 C86 C87 C92 -101.8(3) . . . . ?
C85 C86 C87 C92 79.5(3) . . . . ?
C93 C86 C87 C88 78.0(3) . . . . ?
C85 C86 C87 C88 -100.8(3) . . . . ?
C92 C87 C88 C89 -1.4(4) . . . . ?
C86 C87 C88 C89 178.8(2) . . . . ?
C87 C88 C89 C90 1.4(4) . . . . ?
C88 C89 C90 C91 -0.5(4) . . . . ?
C89 C90 C91 C92 -0.4(4) . . . . ?
C88 C87 C92 C91 0.6(4) . . . . ?
C86 C87 C92 C91 -179.7(2) . . . . ?
C90 C91 C92 C87 0.4(4) . . . . ?
C96 N11 C93 C86 179.5(2) . . . . ?
Zn3 N11 C93 C86 -5.7(4) . . . . ?
C96 N11 C93 C94 -0.4(3) . . . . ?
Zn3 N11 C93 C94 174.39(17) . . . . ?
C85 C86 C93 N11 -1.6(4) . . . . ?
C87 C86 C93 N11 179.8(2) . . . . ?
C85 C86 C93 C94 178.3(2) . . . . ?
C87 C86 C93 C94 -0.3(4) . . . . ?
N11 C93 C94 C95 -0.2(3) . . . . ?
C86 C93 C94 C95 179.8(2) . . . . ?
C93 C94 C95 C96 0.7(3) . . . . ?
C93 N11 C96 C97 -179.0(3) . . . . ?
Zn3 N11 C96 C97 6.2(4) . . . . ?
C93 N11 C96 C95 0.8(3) . . . . ?
Zn3 N11 C96 C95 -174.02(17) . . . . ?
C94 C95 C96 N11 -1.0(3) . . . . ?
C94 C95 C96 C97 178.8(3) . . . . ?
N11 C96 C97 C104 4.8(4) . . . . ?
C95 C96 C97 C104 -175.0(3) . . . . ?
N11 C96 C97 C98 -175.7(3) . . . . ?
C95 C96 C97 C98 4.5(4) . . . . ?
C104 C97 C98 C103 -76.0(4) . . . . ?
C96 C97 C98 C103 104.5(4) . . . . ?
C104 C97 C98 C99 104.6(3) . . . . ?
C96 C97 C98 C99 -75.0(4) . . . . ?
C103 C98 C99 C100 -1.2(5) . . . . ?
C97 C98 C99 C100 178.3(3) . . . . ?
C98 C99 C100 C101 1.4(6) . . . . ?
C99 C100 C101 C102 -0.2(7) . . . . ?
C100 C101 C102 C103 -1.2(7) . . . . ?
C99 C98 C103 C102 -0.1(6) . . . . ?
C97 C98 C103 C102 -179.6(4) . . . . ?
C101 C102 C103 C98 1.3(7) . . . . ?
C107 N12 C104 C97 179.2(3) . . . . ?
Zn3 N12 C104 C97 -14.5(4) . . . . ?
C107 N12 C104 C105 0.6(3) . . . . ?
Zn3 N12 C104 C105 166.89(19) . . . . ?
C96 C97 C104 N12 -0.3(5) . . . . ?
C98 C97 C104 N12 -179.8(3) . . . . ?
C96 C97 C104 C105 178.1(3) . . . . ?
C98 C97 C104 C105 -1.4(4) . . . . ?
N12 C104 C105 C106 -0.6(3) . . . . ?
C97 C104 C105 C106 -179.2(3) . . . . ?
C104 C105 C106 C107 0.4(3) . . . . ?
C104 N12 C107 C108 178.7(3) . . . . ?
Zn3 N12 C107 C108 12.4(4) . . . . ?
C104 N12 C107 C106 -0.3(3) . . . . ?
Zn3 N12 C107 C106 -166.67(18) . . . . ?
C105 C106 C107 N12 -0.1(3) . . . . ?
C105 C106 C107 C108 -179.1(3) . . . . ?
N12 C107 C108 C115 1.2(4) . . . . ?
C106 C107 C108 C115 -179.9(3) . . . . ?
N12 C107 C108 C109 -175.8(2) . . . . ?
C106 C107 C108 C109 3.1(4) . . . . ?
C107 C108 C109 C114 -71.2(3) . . . . ?
C115 C108 C109 C114 111.5(3) . . . . ?
C107 C108 C109 C110 107.6(3) . . . . ?
C115 C108 C109 C110 -69.7(3) . . . . ?
C114 C109 C110 C111 1.1(4) . . . . ?
C108 C109 C110 C111 -177.7(3) . . . . ?
C109 C110 C111 C112 0.4(5) . . . . ?
C110 C111 C112 C113 -1.4(5) . . . . ?
C111 C112 C113 C114 0.9(4) . . . . ?
C110 C109 C114 C113 -1.6(4) . . . . ?
C108 C109 C114 C113 177.2(2) . . . . ?
C112 C113 C114 C109 0.6(4) . . . . ?
C118 N13 C115 C108 -177.9(2) . . . . ?
Zn3 N13 C115 C108 -7.1(4) . . . . ?
C118 N13 C115 C116 1.6(3) . . . . ?
Zn3 N13 C115 C116 172.44(17) . . . . ?
C107 C108 C115 N13 -4.0(4) . . . . ?
C109 C108 C115 N13 173.0(2) . . . . ?
C107 C108 C115 C116 176.6(3) . . . . ?
C109 C108 C115 C116 -6.4(4) . . . . ?
N13 C115 C116 C117 -2.0(3) . . . . ?
C108 C115 C116 C117 177.5(2) . . . . ?
C115 C116 C117 C118 1.5(3) . . . . ?
C115 N13 C118 C119 177.7(2) . . . . ?
Zn3 N13 C118 C119 7.1(3) . . . . ?
C115 N13 C118 C117 -0.7(3) . . . . ?
Zn3 N13 C118 C117 -171.33(17) . . . . ?
C116 C117 C118 N13 -0.5(3) . . . . ?
C116 C117 C118 C119 -178.9(2) . . . . ?
N10 C82 C119 C118 -5.5(4) . . . . ?
C83 C82 C119 C118 171.2(2) . . . . ?
N10 C82 C119 C120 175.4(2) . . . . ?
C83 C82 C119 C120 -7.9(4) . . . . ?
N13 C118 C119 C82 5.9(4) . . . . ?
C117 C118 C119 C82 -175.9(2) . . . . ?
N13 C118 C119 C120 -175.0(2) . . . . ?
C117 C118 C119 C120 3.2(4) . . . . ?
C82 C119 C120 C121 -71.6(3) . . . . ?
C118 C119 C120 C121 109.2(3) . . . . ?
C82 C119 C120 C125 109.7(3) . . . . ?
C118 C119 C120 C125 -69.5(3) . . . . ?
C125 C120 C121 C122 1.2(4) . . . . ?
C119 C120 C121 C122 -177.6(2) . . . . ?
C120 C121 C122 C123 -1.4(4) . . . . ?
C121 C122 C123 C124 0.7(4) . . . . ?
C122 C123 C124 C125 0.1(4) . . . . ?
C123 C124 C125 C120 -0.3(4) . . . . ?
C121 C120 C125 C124 -0.4(4) . . . . ?
C119 C120 C125 C124 178.4(3) . . . . ?

loop_
_platon_squeeze_void_nr
_platon_squeeze_void_average_x
_platon_squeeze_void_average_y
_platon_squeeze_void_average_z
_platon_squeeze_void_volume
_platon_squeeze_void_count_electrons
1 -0.142 0.500 0.500 967.8 241.0
2 -0.019 -0.006 0.292 14.7 0.6
3 0.019 0.006 0.708 14.7 0.7
4 0.486 -0.130 0.847 223.8 73.6
5 0.514 0.130 0.153 221.7 74.8
